data_7229671
loop_
_publ_author_name
'Shi, Jie'
'Xiong, Yao'
'Zhou, MengJie'
'Chen, Lu'
'Xu, Yan'

_publ_section_title
;
 Two hybrid polyoxometalates constructed from Preyssler P5W30 clusters and
 Schiff base exhibiting interesting third-order NLO properties
;
_journal_issue 87
_journal_name_full 'RSC Advances'
_journal_page_first 55427
_journal_paper_doi 10.1039/C7RA12165B
_journal_volume 7
_journal_year 2017
_chemical_formula_sum 'C88 H204 Mn9 N56 Na6 O275 P10 W60'
_chemical_formula_weight 18420.16
_space_group_crystal_system triclinic
_space_group_IT_number 2
_space_group_name_Hall '-P 1'
_space_group_name_H-M_alt 'P -1'
_symmetry_space_group_name_Hall '-P 1'
_symmetry_space_group_name_H-M 'P -1'
_atom_sites_solution_hydrogens geom
_audit_creation_method SHELXL-2014/7
_audit_update_record
;
2017-07-14 deposited with the CCDC.
2017-11-23 downloaded from the CCDC.
;
_cell_angle_alpha 80.663(3)
_cell_angle_beta 79.162(3)
_cell_angle_gamma 74.784(3)
_cell_formula_units_Z 1
_cell_length_a 18.523(4)
_cell_length_b 19.013(4)
_cell_length_c 28.923(6)
_cell_measurement_reflns_used 8798
_cell_measurement_temperature 296(2)
_cell_measurement_theta_max 25.62
_cell_measurement_theta_min 2.22
_cell_volume 9585(4)
_computing_cell_refinement 'SAINT (Bruker, 2005)'
_computing_data_collection 'APEX2 (Bruker, 2005)'
_computing_data_reduction SAINT
_computing_molecular_graphics SHELXTL
_computing_publication_material SHELXTL
_computing_structure_refinement 'SHELXL-2014/7 (Sheldrick, 2014)'
_computing_structure_solution 'SHELXL-2014/7 (Sheldrick, 2014)'
_diffrn_ambient_temperature 296(2)
_diffrn_measured_fraction_theta_full 0.989
_diffrn_measured_fraction_theta_max 0.989
_diffrn_measurement_device_type 'Bruker Apex2 CCD'
_diffrn_measurement_method '\w scans'
_diffrn_radiation_type MoK\a
_diffrn_radiation_wavelength 0.71073
_diffrn_reflns_av_R_equivalents 0.0975
_diffrn_reflns_av_unetI/netI 0.1241
_diffrn_reflns_Laue_measured_fraction_full 0.989
_diffrn_reflns_Laue_measured_fraction_max 0.989
_diffrn_reflns_limit_h_max 22
_diffrn_reflns_limit_h_min -21
_diffrn_reflns_limit_k_max 21
_diffrn_reflns_limit_k_min -22
_diffrn_reflns_limit_l_max 34
_diffrn_reflns_limit_l_min -33
_diffrn_reflns_number 68738
_diffrn_reflns_point_group_measured_fraction_full 0.989
_diffrn_reflns_point_group_measured_fraction_max 0.989
_diffrn_reflns_theta_full 25.025
_diffrn_reflns_theta_max 25.025
_diffrn_reflns_theta_min 0.722
_exptl_absorpt_coefficient_mu 18.353
_exptl_absorpt_correction_T_max 0.217
_exptl_absorpt_correction_T_min 0.199
_exptl_absorpt_correction_type multi-scan
_exptl_absorpt_process_details '(SADABS; Sheldrick, 2003)'
_exptl_crystal_colour orange
_exptl_crystal_density_diffrn 3.191
_exptl_crystal_description Block
_exptl_crystal_F_000 8205
_exptl_crystal_size_max 0.130
_exptl_crystal_size_mid 0.120
_exptl_crystal_size_min 0.120
_refine_diff_density_max 3.533
_refine_diff_density_min -3.321
_refine_diff_density_rms 0.618
_refine_ls_extinction_method none
_refine_ls_goodness_of_fit_ref 1.036
_refine_ls_hydrogen_treatment constr
_refine_ls_matrix_type full
_refine_ls_number_parameters 2301
_refine_ls_number_reflns 33477
_refine_ls_number_restraints 528
_refine_ls_restrained_S_all 1.031
_refine_ls_R_factor_all 0.0974
_refine_ls_R_factor_gt 0.0623
_refine_ls_shift/su_max 0.005
_refine_ls_shift/su_mean 0.000
_refine_ls_structure_factor_coef Fsqd
_refine_ls_weighting_details 'w=1/[\s^2^(Fo^2^)+(0.0790P)^2^] where P=(Fo^2^+2Fc^2^)/3'
_refine_ls_weighting_scheme calc
_refine_ls_wR_factor_gt 0.1594
_refine_ls_wR_factor_ref 0.1799
_reflns_Friedel_coverage 0.000
_reflns_number_gt 22766
_reflns_number_total 33477
_reflns_threshold_expression 'I > 2\s(I)'
_cod_data_source_file c7ra12165b2.cif
_cod_data_source_block a01_CCDC1
_cod_depositor_comments
;

2023-11-23
Z value and formula fixed to values more according to usual
chemical conventions.                 miguel
;
_cod_original_formula_weight 9210.08
_cod_original_formula_units_Z 2
_cod_original_cell_volume 9585(3)
_cod_original_formula_sum 'C44 H102 Mn4.50 N28 Na3 O137.50 P5 W30'
_cod_database_code 7229671
_shelx_shelxl_version_number 2014/7
_shelx_space_group_comment
;
The symmetry employed for this shelxl refinement is uniquely defined
by the following loop, which should always be used as a source of
symmetry information in preference to the above space-group names.
They are only intended as comments.
;
_shelx_estimated_absorpt_t_min 0.199
_shelx_estimated_absorpt_t_max 0.217

loop_
_space_group_symop_operation_xyz
'x, y, z'
'-x, -y, -z'

loop_
_atom_site_label
_atom_site_type_symbol
_atom_site_fract_x
_atom_site_fract_y
_atom_site_fract_z
_atom_site_U_iso_or_equiv
_atom_site_adp_type
_atom_site_occupancy
_atom_site_site_symmetry_order
_atom_site_calc_flag
_atom_site_refinement_flags_posn
_atom_site_refinement_flags_adp
_atom_site_refinement_flags_occupancy
_atom_site_disorder_assembly
_atom_site_disorder_group
W1 W 0.71861(4) 0.55870(5) -0.08146(3) 0.0187(2) Uani 1 1 d . . . . .
W2 W 1.19530(4) 0.40404(5) -0.18624(3) 0.0185(2) Uani 1 1 d . . . . .
W3 W 0.82235(4) 0.35897(5) -0.09194(3) 0.0197(2) Uani 1 1 d . . . . .
W4 W 0.99796(5) 0.22790(5) -0.14412(3) 0.0207(2) Uani 1 1 d . . . . .
W5 W 0.74274(5) 0.75064(5) -0.12029(3) 0.0215(2) Uani 1 1 d . . . . .
W6 W 1.03565(5) 0.40837(5) -0.37969(3) 0.0212(2) Uani 1 1 d . . . . .
W7 W 0.74549(4) 0.61122(5) -0.29331(3) 0.0192(2) Uani 1 1 d . . . . .
W8 W 1.31987(4) 0.33756(5) -0.29192(3) 0.0237(2) Uani 1 1 d . . . . .
W9 W 0.90670(4) 0.59418(5) -0.09779(3) 0.01721(19) Uani 1 1 d . . . . .
W10 W 0.65373(5) 0.74233(5) -0.20853(3) 0.0228(2) Uani 1 1 d . . . . .
W11 W 1.24043(5) 0.73257(5) -0.32374(3) 0.0241(2) Uani 1 1 d . . . . .
W12 W 1.20753(4) 0.59872(5) -0.22092(3) 0.0192(2) Uani 1 1 d . . . . .
W13 W 1.25632(5) 0.55676(6) -0.42650(3) 0.0245(2) Uani 1 1 d . . . . .
W14 W 1.01155(4) 0.39926(5) -0.10920(3) 0.01774(19) Uani 1 1 d . . . . .
W15 W 1.33530(4) 0.53371(5) -0.32807(3) 0.0233(2) Uani 1 1 d . . . . .
W16 W 0.93821(5) 0.23229(5) -0.24597(3) 0.0240(2) Uani 1 1 d . . . . .
W17 W 0.87407(5) 0.72617(5) -0.36324(3) 0.0204(2) Uani 1 1 d . . . . .
W18 W 0.77843(5) 0.86493(5) -0.28050(3) 0.0251(2) Uani 1 1 d . . . . .
W19 W 1.06075(5) 0.85764(5) -0.26850(3) 0.0256(2) Uani 1 1 d . . . . .
W20 W 0.75592(5) 0.34530(5) -0.18841(3) 0.0234(2) Uani 1 1 d . . . . .
W21 W 1.14611(5) 0.75034(5) -0.41381(3) 0.0251(2) Uani 1 1 d . . . . .
W22 W 1.02721(4) 0.71732(5) -0.16693(3) 0.0193(2) Uani 1 1 d . . . . .
W23 W 1.05080(4) 0.60204(5) -0.41634(3) 0.0209(2) Uani 1 1 d . . . . .
W24 W 0.64866(4) 0.54353(5) -0.17689(3) 0.0213(2) Uani 1 1 d . . . . .
W25 W 0.96477(5) 0.87290(5) -0.35768(3) 0.0266(2) Uani 1 1 d . . . . .
W26 W 1.12769(5) 0.23069(5) -0.32273(3) 0.0246(2) Uani 1 1 d . . . . .
W27 W 0.84787(5) 0.41539(5) -0.30348(3) 0.0200(2) Uani 1 1 d . . . . .
W28 W 1.24527(5) 0.35805(5) -0.39122(3) 0.0253(2) Uani 1 1 d . . . . .
W29 W 1.18853(5) 0.22634(5) -0.22039(3) 0.0211(2) Uani 1 1 d . . . . .
W30 W 0.87032(5) 0.87070(5) -0.19319(3) 0.0248(2) Uani 1 1 d . . . . .
Mn1 Mn 0.64653(17) 0.54071(19) 0.05475(12) 0.0243(8) Uani 1 1 d . . . . .
Mn2 Mn 1.0000 0.0000 0.0000 0.0349(13) Uani 1 2 d DS . P . .
Mn3 Mn 1.33033(19) 0.5428(2) -0.55849(13) 0.0366(10) Uani 1 1 d . . . . .
Mn4 Mn -0.55871(19) 1.0794(2) 0.87401(15) 0.0394(10) Uani 1 1 d . . . . .
Mn5 Mn -0.5701(2) 0.9135(2) 0.69753(15) 0.0398(10) Uani 1 1 d . . . . .
Na1 Na 0.8922(7) 0.1393(6) -0.3305(4) 0.061(3) Uani 1 1 d . . . . .
Na2 Na 0.945(2) 0.955(2) -0.4806(14) 0.218(15) Uani 0.75 1 d . U P . .
Na3 Na 0.9051(10) 0.1611(11) -0.0155(7) 0.041(5) Uani 0.5 1 d . . P A .
Na4 Na 1.5412(19) 0.279(2) -0.2800(13) 0.191(13) Uani 0.75 1 d . U P . .
P1 P 1.1279(3) 0.3918(3) -0.28597(18) 0.0155(11) Uani 1 1 d . . . . .
P2 P 0.8100(3) 0.6083(3) -0.18938(19) 0.0150(11) Uani 1 1 d . . . . .
P3 P 1.1425(3) 0.6050(3) -0.3251(2) 0.0177(12) Uani 1 1 d . . . . .
P4 P 0.9472(3) 0.7387(3) -0.2663(2) 0.0182(12) Uani 1 1 d . . . . .
P5 P 0.9233(3) 0.3945(3) -0.20250(19) 0.0140(11) Uani 1 1 d . . . . .
O1 O 0.6791(8) 0.3114(9) -0.1920(6) 0.039(4) Uani 1 1 d . . . . .
O2 O 0.9206(7) 0.6025(8) -0.0425(5) 0.024(3) Uani 1 1 d . . . . .
O3 O 1.1013(7) 0.2118(8) -0.1888(5) 0.022(3) Uani 1 1 d . U . . .
O4 O 1.3392(7) 0.4360(9) -0.3201(5) 0.024(4) Uani 1 1 d . . . . .
O5 O 0.8214(7) 0.5982(8) -0.2415(5) 0.025(4) Uani 1 1 d . . . . .
O6 O 0.9329(7) 0.7898(7) -0.1621(5) 0.022(3) Uani 1 1 d . . . . .
O7 O 0.6367(7) 0.5463(8) -0.1090(5) 0.022(3) Uani 1 1 d . . . . .
O8 O 0.9028(8) 0.2669(8) -0.1148(5) 0.028(4) Uani 1 1 d . U . . .
O9 O 1.2746(7) 0.2626(8) -0.2666(5) 0.025(4) Uani 1 1 d . . . . .
O10 O 0.6975(7) 0.6990(8) -0.2651(5) 0.022(3) Uani 1 1 d . U . . .
O11 O 0.7587(7) 0.5597(8) -0.1598(5) 0.021(3) Uani 1 1 d . U . . .
O12 O 1.1226(7) 0.3117(7) -0.2715(5) 0.018(3) Uani 1 1 d . U . . .
O13 O 0.9819(7) 0.6430(8) -0.1331(5) 0.021(3) Uani 1 1 d . U . . .
O14 O 0.8829(7) 0.5905(7) -0.1688(5) 0.018(3) Uani 1 1 d . U . . .
O15 O 0.7654(6) 0.6908(7) -0.1835(4) 0.015(3) Uani 1 1 d . U . . .
O16 O 0.6527(8) 0.7818(9) -0.1514(5) 0.030(4) Uani 1 1 d . U . . .
O17 O 0.9027(7) 0.3149(8) -0.2870(5) 0.019(3) Uani 1 1 d . U . . .
O18 O 1.1847(7) 0.1759(8) -0.2738(5) 0.027(4) Uani 1 1 d . . . . .
O19 O 0.7860(7) 0.8208(8) -0.1555(5) 0.027(4) Uani 1 1 d . . . . .
O20 O 0.6908(7) 0.4450(8) -0.1730(5) 0.024(3) Uani 1 1 d . U . . .
O21 O 0.8166(7) 0.6561(8) -0.3344(5) 0.026(4) Uani 1 1 d . . . . .
O22 O 1.1871(7) 0.3055(7) -0.1895(5) 0.019(3) Uani 1 1 d . . . . .
O23 O 1.0987(7) 0.4187(7) -0.1472(5) 0.017(3) Uani 1 1 d . . . . .
O24 O 1.2764(7) 0.3851(8) -0.2385(5) 0.026(4) Uani 1 1 d . . . . .
O25 O 1.0845(7) 0.6912(7) -0.4210(5) 0.022(3) Uani 1 1 d . . . . .
O26 O 0.7172(8) 0.9358(8) -0.3105(6) 0.039(4) Uani 1 1 d . . . . .
O27 O 0.8459(7) 0.3931(7) -0.1703(5) 0.018(3) Uani 1 1 d . . . . .
O28 O 1.0763(7) 0.5913(8) -0.3437(5) 0.023(3) Uani 1 1 d . . . . .
O29 O 1.2870(7) 0.5494(8) -0.2670(5) 0.020(3) Uani 1 1 d . U . . .
O30 O 0.8066(7) 0.7969(8) -0.3249(5) 0.021(3) Uani 1 1 d . U . . .
O31 O 0.7975(7) 0.9187(8) -0.2340(5) 0.021(3) Uani 1 1 d . U . . .
O32 O 0.6268(7) 0.6580(7) -0.1817(5) 0.018(3) Uani 1 1 d . U . . .
O33 O 1.0580(7) 0.3086(8) -0.3509(5) 0.024(3) Uani 1 1 d . . . . .
O34 O 0.6814(7) 0.6249(8) -0.3323(5) 0.024(3) Uani 1 1 d . U . . .
O35 O 0.9670(7) 0.1786(8) -0.1870(5) 0.028(4) Uani 1 1 d . . . . .
O36 O 0.8353(7) 0.2696(8) -0.2043(5) 0.021(3) Uani 1 1 d . . . . .
O37 O 1.2523(7) 0.1529(8) -0.1951(6) 0.029(4) Uani 1 1 d . . . . .
O38 O 1.1352(7) 0.5901(8) -0.2726(5) 0.021(3) Uani 1 1 d . . . . .
O39 O 1.1161(7) 0.6447(8) -0.1869(4) 0.018(3) Uani 1 1 d . . . . .
O40 O 1.1868(7) 0.5070(8) -0.1953(5) 0.021(3) Uani 1 1 d . U . . .
O41 O 0.8328(7) 0.6884(8) -0.1035(5) 0.023(3) Uani 1 1 d . U . . .
O42 O 1.1252(7) 0.4285(8) -0.2427(5) 0.020(3) Uani 1 1 d . U . . .
O43 O 1.1474(8) 0.8115(8) -0.3026(5) 0.022(3) Uani 1 1 d . U . . .
O44 O 1.3455(7) 0.5415(8) -0.3971(5) 0.026(4) Uani 1 1 d . . . . .
O45 O 0.8741(7) 0.7903(8) -0.2446(5) 0.022(3) Uani 1 1 d . U . . .
O46 O 0.6889(7) 0.5629(8) -0.2404(5) 0.024(4) Uani 1 1 d . . . . .
O47 O 0.9526(7) 0.6521(7) -0.3864(4) 0.016(3) Uani 1 1 d . U . . .
O48 O 0.9691(7) 0.4312(7) -0.1796(5) 0.018(3) Uani 1 1 d . . . . .
O49 O 0.9966(7) 0.7893(7) -0.2951(5) 0.022(3) Uani 1 1 d . U . . .
O50 O 0.9377(7) 0.4305(8) -0.3449(5) 0.026(4) Uani 1 1 d . . . . .
O51 O 0.9660(7) 0.3140(8) -0.2073(5) 0.023(3) Uani 1 1 d . . . . .
O52 O 0.8735(8) 0.8979(8) -0.3208(5) 0.024(3) Uani 1 1 d . U . . .
O53 O 0.5572(7) 0.5441(8) -0.1789(5) 0.028(4) Uani 1 1 d . U . . .
O54 O 1.1495(7) 0.6837(8) -0.3420(5) 0.022(3) Uani 1 1 d . U . . .
O55 O 1.1559(7) 0.5545(7) -0.4309(5) 0.018(3) Uani 1 1 d . U . . .
O56 O 0.7567(8) 0.4477(8) -0.0846(5) 0.026(4) Uani 1 1 d . . . . .
O57 O 0.9718(7) 0.5059(7) -0.1065(5) 0.020(3) Uani 1 1 d . U . . .
O58 O 0.6999(8) 0.6588(8) -0.0927(5) 0.026(4) Uani 1 1 d . U . . .
O59 O 1.2239(8) 0.7733(9) -0.3873(5) 0.031(4) Uani 1 1 d . U . . .
O60 O 1.2292(7) 0.6555(9) -0.4299(5) 0.026(4) Uani 1 1 d . . . . .
O61 O 1.3039(7) 0.6468(8) -0.3389(5) 0.027(4) Uani 1 1 d . . . . .
O62 O 1.0571(8) 0.7424(8) -0.1214(5) 0.029(4) Uani 1 1 d . . . . .
O63 O 1.2867(9) 0.3127(9) -0.4403(5) 0.035(4) Uani 1 1 d . . . . .
O64 O 0.8197(7) 0.5538(7) -0.0771(4) 0.017(3) Uani 1 1 d . . . . .
O65 O 1.3024(9) 0.7814(10) -0.3184(5) 0.037(4) Uani 1 1 d . . . . .
O66 O 0.8076(7) 0.5176(8) -0.3076(5) 0.021(3) Uani 1 1 d . . . . .
O67 O 1.2481(7) 0.3799(8) -0.1404(5) 0.022(3) Uani 1 1 d . . . . .
O68 O 1.2167(7) 0.5555(8) -0.3487(5) 0.024(4) Uani 1 1 d . . . . .
O69 O 0.7126(8) 0.8185(9) -0.2408(5) 0.033(4) Uani 1 1 d . . . . .
O70 O 1.0708(7) 0.8211(8) -0.3889(5) 0.027(4) Uani 1 1 d . . . . .
O71 O 0.9538(9) 0.9401(9) -0.4052(5) 0.039(4) Uani 1 1 d . . . . .
O72 O 0.9869(7) 0.6916(7) -0.2275(4) 0.016(3) Uani 1 1 d . U . . .
O73 O 1.0438(8) 0.3787(9) -0.0555(5) 0.034(4) Uani 1 1 d . U . . .
O74 O 1.0349(7) 0.3029(8) -0.1266(5) 0.021(3) Uani 1 1 d . U . . .
O75 O 0.9070(8) 0.1666(9) -0.2648(5) 0.031(4) Uani 1 1 d . U . . .
O76 O 1.2650(8) 0.5983(8) -0.1806(5) 0.025(3) Uani 1 1 d . U . . .
O77 O 0.9291(7) 0.6945(8) -0.2996(5) 0.020(3) Uani 1 1 d . . . . .
O78 O 1.0132(7) 0.3903(8) -0.4297(5) 0.024(3) Uani 1 1 d . . . . .
O79 O 1.2053(7) 0.2690(8) -0.3584(5) 0.028(4) Uani 1 1 d . . . . .
O80 O 1.2186(8) 0.6850(8) -0.2603(5) 0.026(4) Uani 1 1 d . . . . .
O110 O 1.0651(8) 0.7868(8) -0.2161(6) 0.031(4) Uani 1 1 d . U . . .
O109 O 0.7753(7) 0.3987(8) -0.2491(5) 0.025(4) Uani 1 1 d . . . . .
O108 O 0.9357(8) 0.7966(8) -0.3776(5) 0.027(4) Uani 1 1 d . . . . .
O107 O 1.0269(7) 0.5114(8) -0.3958(5) 0.022(3) Uani 1 1 d . . . . .
O106 O 1.0183(8) 0.9151(9) -0.3232(6) 0.035(4) Uani 1 1 d . . . . .
O105 O 1.0649(7) 0.4306(7) -0.3132(5) 0.020(3) Uani 1 1 d . . . . .
O104 O 0.8513(8) 0.9390(9) -0.1558(6) 0.037(4) Uani 1 1 d . . . . .
O103 O 0.9084(7) 0.3891(8) -0.0872(5) 0.023(3) Uani 1 1 d . . . . .
O102 O 1.1658(8) 0.7943(9) -0.4694(5) 0.035(4) Uani 1 1 d . U . . .
O101 O 1.0350(8) 0.2153(9) -0.2762(5) 0.034(4) Uani 1 1 d . . . . .
O100 O 0.8004(8) 0.3959(9) -0.3427(5) 0.031(4) Uani 1 1 d . . . . .
O99 O 0.6752(7) 0.5483(8) -0.0235(5) 0.027(4) Uani 1 1 d . U . . .
O98 O 1.0275(8) 0.1521(8) -0.1046(5) 0.029(4) Uani 1 1 d . . . . .
O97 O 1.2699(8) 0.4435(8) -0.4096(5) 0.029(4) Uani 1 1 d . . . . .
O96 O 0.7035(8) 0.7928(8) -0.0705(5) 0.030(4) Uani 1 1 d . U . . .
O95 O 1.0908(9) 0.9276(9) -0.2512(6) 0.039(4) Uani 1 1 d . . . . .
O94 O 1.4126(8) 0.3017(9) -0.2835(6) 0.038(4) Uani 1 1 d . U . . .
O93 O 0.9501(8) 0.8929(8) -0.2323(5) 0.026(4) Uani 1 1 d . U . . .
O92 O 1.3041(8) 0.5464(9) -0.4839(6) 0.034(4) Uani 1 1 d . U . . .
O91 O 1.1437(7) 0.3930(9) -0.3997(5) 0.028(4) Uani 1 1 d . U . . .
O90 O 1.1338(8) 0.1592(9) -0.3544(5) 0.033(4) Uani 1 1 d . U . . .
O89 O 0.9077(7) 0.4353(8) -0.2508(5) 0.023(3) Uani 1 1 d . U . . .
O88 O 1.4264(7) 0.5297(8) -0.3248(5) 0.028(4) Uani 1 1 d . U . . .
O87 O 0.5679(8) 0.7978(9) -0.2221(5) 0.030(4) Uani 1 1 d . U . . .
O86 O 0.7545(7) 0.3244(8) -0.1218(5) 0.026(4) Uani 1 1 d . U . . .
O85 O 1.2053(7) 0.3923(8) -0.3187(5) 0.026(4) Uani 1 1 d . U . . .
O84 O 0.8062(9) 0.3110(9) -0.0380(6) 0.035(4) Uani 1 1 d . U . . .
O83 O 1.3289(8) 0.3185(8) -0.3573(5) 0.030(4) Uani 1 1 d . . . . .
O82 O 0.8322(9) 0.7565(8) -0.4126(5) 0.030(4) Uani 1 1 d . U . . .
O81 O 1.0282(8) 0.6164(9) -0.4718(5) 0.030(4) Uani 1 1 d . . . . .
O7A O -0.5798(10) 1.0284(10) 0.6642(7) 0.051(5) Uani 1 1 d . . . . .
O4A O 0.5310(8) 0.6166(9) 0.0574(6) 0.038(4) Uani 1 1 d . . . . .
O2A O 1.4168(9) 0.6086(10) -0.5611(7) 0.057(6) Uani 1 1 d . . . . .
N4 N 0.7010(9) 0.4183(10) 0.0583(6) 0.025(4) Uani 1 1 d . U . . .
N6 N 0.5590(9) 0.4748(11) 0.0587(7) 0.026(4) Uani 1 1 d . U . . .
N2 N 0.8051(9) 0.5766(10) 0.0389(6) 0.021(4) Uani 1 1 d . U . . .
H2B H 0.8527 0.5734 0.0372 0.026 Uiso 1 1 calc R U . . .
N5 N 0.4847(10) 0.5126(11) 0.0628(7) 0.032(5) Uani 1 1 d . U . . .
H5A H 0.4476 0.4921 0.0659 0.038 Uiso 1 1 calc R U . . .
O3A O 0.6844(8) 0.6448(9) 0.0419(6) 0.032(4) Uani 1 1 d . U . . .
N21 N -0.5176(10) 0.9546(10) 0.8731(7) 0.034(5) Uani 1 1 d . U . . .
N20 N -0.6561(9) 1.0228(11) 0.8965(7) 0.030(5) Uani 1 1 d . . . . .
N27 N -0.6803(10) 0.9870(10) 0.7322(8) 0.036(5) Uani 1 1 d . . . . .
N1 N 0.7749(9) 0.5154(10) 0.0495(6) 0.024(4) Uani 1 1 d . . . . .
N26 N -0.6892(12) 1.0596(12) 0.7143(7) 0.042(5) Uani 1 1 d . U . . .
H26A H -0.7284 1.0927 0.7239 0.051 Uiso 1 1 calc R U . . .
O6A O -0.4388(9) 1.0518(11) 0.8481(8) 0.068(7) Uani 1 1 d . . . . .
O1A O 1.2446(9) 0.6531(11) -0.5600(7) 0.057(6) Uani 1 1 d . . . . .
O5A O -0.5380(9) 1.1910(10) 0.8590(8) 0.063(6) Uani 1 1 d . . . . .
N17 N -0.4412(12) 0.9276(11) 0.8576(9) 0.058(7) Uani 1 1 d . . . . .
H17B H -0.4194 0.8821 0.8553 0.070 Uiso 1 1 calc R U . . .
N16 N -0.6699(10) 1.1626(11) 0.8910(6) 0.029(5) Uani 1 1 d . . . . .
N15 N -0.6684(12) 1.2350(13) 0.8821(8) 0.046(5) Uani 1 1 d . U . . .
H15B H -0.7072 1.2709 0.8871 0.055 Uiso 1 1 calc R U . . .
N12 N 1.4504(10) 0.4656(12) -0.5599(7) 0.039(5) Uani 1 1 d . . . . .
O8A O -0.4582(10) 0.8942(11) 0.6513(7) 0.059(6) Uani 1 1 d . . . . .
N24 N -0.6381(13) 0.8489(11) 0.7525(8) 0.049(6) Uani 1 1 d . . . . .
N23 N -0.5123(13) 0.7887(12) 0.7016(8) 0.048(6) Uani 1 1 d . . . . .
N22 N -0.4425(11) 0.7716(13) 0.6762(8) 0.052(7) Uani 1 1 d . . . . .
H22D H -0.4174 0.7271 0.6735 0.062 Uiso 1 1 calc R U . . .
N25 N -0.3418(13) 0.8193(16) 0.6349(9) 0.084(10) Uani 1 1 d . . . . .
H25A H -0.3238 0.8550 0.6193 0.101 Uiso 1 1 calc R U . . .
H25B H -0.3130 0.7758 0.6378 0.101 Uiso 1 1 calc R U . . .
C8 C 0.7529(13) 0.6446(14) 0.0311(9) 0.036(6) Uani 1 1 d . . . . .
N9 N 1.2097(11) 0.5234(13) -0.5510(7) 0.036(5) Uani 1 1 d . U . . .
N3 N 0.7822(11) 0.7013(13) 0.0114(7) 0.041(6) Uani 1 1 d . . . . .
H3B H 0.7528 0.7437 0.0048 0.049 Uiso 1 1 calc R U . . .
H3C H 0.8305 0.6956 0.0052 0.049 Uiso 1 1 calc R U . . .
C33 C -0.7336(12) 1.1448(12) 0.9043(8) 0.026(5) Uani 1 1 d . U . . .
N11 N 1.3325(11) 0.4219(12) -0.5529(7) 0.043(6) Uani 1 1 d . . . . .
N14 N 1.5413(11) 0.6099(13) -0.5696(8) 0.054(7) Uani 1 1 d . . . . .
H14A H 1.5316 0.6564 -0.5685 0.065 Uiso 1 1 calc R U . . .
H14B H 1.5875 0.5846 -0.5730 0.065 Uiso 1 1 calc R U . . .
N28 N -0.6441(13) 1.1439(13) 0.6604(10) 0.080(10) Uani 1 1 d . . . . .
H28A H -0.6150 1.1561 0.6352 0.096 Uiso 1 1 calc R U . . .
H28C H -0.6814 1.1764 0.6726 0.096 Uiso 1 1 calc R U . . .
C23 C 1.1758(12) 0.6519(14) -0.5528(8) 0.029(5) Uani 1 1 d . U . . .
C5 C 0.6585(12) 0.3706(13) 0.0608(8) 0.029(5) Uani 1 1 d . U . . .
C25 C 1.4838(11) 0.5764(14) -0.5659(8) 0.028(5) Uani 1 1 d . U . . .
C47 C -0.5406(12) 0.7429(14) 0.7288(9) 0.034(6) Uani 1 1 d D U . . .
C13 C 0.4760(12) 0.5847(14) 0.0614(8) 0.035(6) Uani 1 1 d . . . . .
N13 N 1.5082(10) 0.5052(12) -0.5625(8) 0.043(6) Uani 1 1 d . . . . .
H13A H 1.5550 0.4835 -0.5619 0.051 Uiso 1 1 calc R U . . .
C27 C -0.6421(14) 0.9513(15) 0.8983(10) 0.045(7) Uani 1 1 d . . . . .
C46 C -0.6316(13) 1.0763(18) 0.6801(8) 0.044(7) Uani 1 1 d . . . . .
C41 C -0.6557(14) 0.7307(15) 0.7875(8) 0.035(6) Uani 1 1 d . U . . .
H41A H -0.6362 0.6801 0.7912 0.042 Uiso 1 1 calc R U . . .
C31 C -0.7250(14) 1.0618(15) 0.9077(9) 0.042(7) Uani 1 1 d . . . . .
N7 N 0.4068(11) 0.6230(13) 0.0698(7) 0.049(6) Uani 1 1 d . U . . .
H7D H 0.3978 0.6689 0.0726 0.058 Uiso 1 1 calc R U . . .
H7E H 0.3698 0.6023 0.0726 0.058 Uiso 1 1 calc R U . . .
C6 C 0.8187(11) 0.4510(13) 0.0520(7) 0.023(5) Uani 1 1 d . U . . .
C38 C -0.5615(14) 0.9103(15) 0.8834(9) 0.041(7) Uani 1 1 d . . . . .
C10 C 0.5761(12) 0.4059(15) 0.0608(9) 0.038(7) Uani 1 1 d . . . . .
N8 N 1.1549(10) 0.5875(12) -0.5480(7) 0.038(5) Uani 1 1 d . U . . .
H8A H 1.1078 0.5870 -0.5431 0.045 Uiso 1 1 calc R U . . .
C51 C -0.7283(13) 0.9617(17) 0.7626(9) 0.044(7) Uani 1 1 d . . . . .
C40 C -0.6143(14) 0.7741(16) 0.7598(9) 0.052(8) Uani 1 1 d D . . . .
C52 C -0.8023(14) 1.0103(17) 0.7866(10) 0.055(8) Uani 1 1 d . . . . .
H52A H -0.8303 0.9798 0.8084 0.083 Uiso 1 1 calc R U . . .
H52B H -0.7901 1.0443 0.8033 0.083 Uiso 1 1 calc R U . . .
H52C H -0.8323 1.0370 0.7628 0.083 Uiso 1 1 calc R U . . .
C18 C 1.2648(14) 0.4041(16) -0.5493(9) 0.043(7) Uani 1 1 d . U . . .
C28 C -0.7000(14) 0.9147(15) 0.9071(11) 0.055(8) Uani 1 1 d . . . . .
H28B H -0.6895 0.8639 0.9081 0.066 Uiso 1 1 calc R U . . .
N10 N 1.1190(11) 0.7127(14) -0.5466(10) 0.070(8) Uani 1 1 d . . . . .
H10A H 1.1293 0.7545 -0.5475 0.084 Uiso 1 1 calc R U . . .
H10B H 1.0726 0.7095 -0.5417 0.084 Uiso 1 1 calc R U . . .
N19 N -0.3310(12) 0.9637(16) 0.8345(11) 0.097(12) Uani 1 1 d . . . . .
H19A H -0.3022 0.9940 0.8277 0.116 Uiso 1 1 calc R U . . .
H19B H -0.3116 0.9175 0.8338 0.116 Uiso 1 1 calc R U . . .
C36 C -0.4038(16) 0.9879(18) 0.8457(12) 0.071(11) Uani 1 1 d . . . . .
C11 C 0.5217(13) 0.3584(17) 0.0590(10) 0.053(8) Uani 1 1 d . . . . .
H11A H 0.5485 0.3076 0.0613 0.079 Uiso 1 1 calc R U . . .
H11B H 0.4809 0.3658 0.0850 0.079 Uiso 1 1 calc R U . . .
H11C H 0.5018 0.3719 0.0297 0.079 Uiso 1 1 calc R U . . .
C1 C 0.7753(13) 0.3929(13) 0.0601(8) 0.034(6) Uani 1 1 d . . . . .
C29 C -0.7763(15) 0.9579(17) 0.9144(14) 0.080(12) Uani 1 1 d . . . . .
H29A H -0.8166 0.9358 0.9184 0.096 Uiso 1 1 calc R U . . .
C21 C 1.4660(18) 0.3980(16) -0.5590(11) 0.057(8) Uani 1 1 d . . . . .
C2 C 0.8073(13) 0.3201(14) 0.0658(8) 0.034(6) Uani 1 1 d . U . . .
H2A H 0.8590 0.3039 0.0668 0.041 Uiso 1 1 calc R U . . .
N18 N -0.5919(12) 1.3109(13) 0.8554(10) 0.073(9) Uani 1 1 d . . . . .
H18A H -0.5484 1.3211 0.8462 0.087 Uiso 1 1 calc R U . . .
H18B H -0.6322 1.3458 0.8588 0.087 Uiso 1 1 calc R U . . .
C49 C -0.4147(16) 0.8315(17) 0.6549(10) 0.049(8) Uani 1 1 d . . . . .
C30 C -0.7889(13) 1.0296(15) 0.9156(12) 0.066(11) Uani 1 1 d . . . . .
H30A H -0.8380 1.0583 0.9215 0.079 Uiso 1 1 calc R U . . .
C32 C -0.8085(13) 1.1959(16) 0.9139(10) 0.056(9) Uani 1 1 d . . . . .
H32A H -0.8467 1.1684 0.9233 0.084 Uiso 1 1 calc R U . . .
H32B H -0.8087 1.2234 0.9390 0.084 Uiso 1 1 calc R U . . .
H32C H -0.8188 1.2289 0.8858 0.084 Uiso 1 1 calc R U . . .
C19 C 1.1945(14) 0.4610(15) -0.5441(9) 0.039(6) Uani 1 1 d . U . . .
C34 C -0.5966(19) 1.2429(17) 0.8639(14) 0.078(11) Uani 1 1 d . U . . .
C44 C -0.7090(14) 0.8793(15) 0.7754(8) 0.038(6) Uani 1 1 d . . . . .
C14 C 1.3946(14) 0.3684(19) -0.5570(10) 0.056(9) Uani 1 1 d . . . . .
C4 C 0.6904(14) 0.2955(13) 0.0667(9) 0.042(7) Uani 1 1 d . . . . .
H4A H 0.6609 0.2621 0.0684 0.050 Uiso 1 1 calc R U . . .
C3 C 0.7660(14) 0.2715(16) 0.0701(10) 0.050(8) Uani 1 1 d . . . . .
H3A H 0.7881 0.2216 0.0754 0.060 Uiso 1 1 calc R U . . .
C43 C -0.7540(16) 0.8422(16) 0.8057(8) 0.047(7) Uani 1 1 d . . . . .
H43A H -0.7991 0.8663 0.8227 0.056 Uiso 1 1 calc R U . . .
C16 C 1.3270(15) 0.2779(16) -0.5483(9) 0.046(7) Uani 1 1 d . U . . .
H16A H 1.3252 0.2290 -0.5463 0.056 Uiso 1 1 calc R U . . .
C42 C -0.7290(16) 0.7612(17) 0.8110(9) 0.049(8) Uani 1 1 d . . . . .
H42A H -0.7596 0.7318 0.8289 0.059 Uiso 1 1 calc R U . . .
C39 C -0.5383(18) 0.8316(18) 0.8841(13) 0.081(11) Uani 1 1 d . U . . .
H39A H -0.5820 0.8114 0.8929 0.121 Uiso 1 1 calc R U . . .
H39B H -0.5135 0.8196 0.8531 0.121 Uiso 1 1 calc R U . . .
H39C H -0.5040 0.8114 0.9066 0.121 Uiso 1 1 calc R U . . .
C15 C 1.3962(19) 0.2961(19) -0.5528(12) 0.071(10) Uani 1 1 d . . . . .
H15A H 1.4414 0.2603 -0.5529 0.085 Uiso 1 1 calc R U . . .
C17 C 1.2633(17) 0.3308(19) -0.5469(11) 0.065(8) Uani 1 1 d . U . . .
H17A H 1.2171 0.3185 -0.5444 0.078 Uiso 1 1 calc R U . . .
C48 C -0.5063(18) 0.6599(16) 0.7302(12) 0.074(10) Uani 1 1 d . U . . .
H48A H -0.5370 0.6342 0.7538 0.111 Uiso 1 1 calc R U . . .
H48B H -0.5045 0.6450 0.6997 0.111 Uiso 1 1 calc R U . . .
H48C H -0.4559 0.6487 0.7378 0.111 Uiso 1 1 calc R U . . .
C7 C 0.9026(12) 0.4332(16) 0.0428(10) 0.050(7) Uani 1 1 d . U . . .
H7A H 0.9218 0.3809 0.0470 0.075 Uiso 1 1 calc R U . . .
H7B H 0.9193 0.4521 0.0108 0.075 Uiso 1 1 calc R U . . .
H7C H 0.9209 0.4550 0.0645 0.075 Uiso 1 1 calc R U . . .
C22 C 1.5405(18) 0.352(2) -0.5613(12) 0.087(12) Uani 1 1 d . . . . .
H22A H 1.5380 0.3015 -0.5600 0.130 Uiso 1 1 calc R U . . .
H22B H 1.5707 0.3653 -0.5905 0.130 Uiso 1 1 calc R U . . .
H22C H 1.5629 0.3567 -0.5351 0.130 Uiso 1 1 calc R U . . .
C20 C 1.1250(14) 0.4434(18) -0.5361(10) 0.062(10) Uani 1 1 d . . . . .
H20A H 1.1324 0.3910 -0.5322 0.093 Uiso 1 1 calc R U . . .
H20B H 1.0953 0.4627 -0.5080 0.093 Uiso 1 1 calc R U . . .
H20C H 1.0989 0.4642 -0.5627 0.093 Uiso 1 1 calc R U . . .
O1W O 0.6354(10) 0.5238(11) 0.1330(6) 0.050(5) Uani 1 1 d . . . . .
O2W O 1.3440(11) 0.5562(14) -0.6352(7) 0.076(7) Uani 1 1 d . U . . .
O3W O -0.5434(14) 1.0719(15) 0.9489(9) 0.097(8) Uani 1 1 d . . . . .
O4W O -0.5857(10) 1.0883(11) 0.8003(6) 0.058(6) Uani 1 1 d . . . . .
O5W O 0.795(3) 0.233(2) -0.3351(14) 0.082(16) Uani 0.5 1 d . . P . .
O6W O -0.5119(11) 0.9364(10) 0.7512(7) 0.062(6) Uani 1 1 d . . . . .
O7W O 0.9561(11) -0.0046(11) 0.0752(7) 0.068(7) Uani 1 1 d . . . . .
O9W O -0.0198(9) 0.4551(9) 0.2155(7) 0.053(5) Uani 1 1 d . U . . .
O10W O 0.0386(9) 0.4527(8) 0.2905(7) 0.052(5) Uani 1 1 d . U . . .
O11W O -0.4980(18) 1.428(3) 0.8067(14) 0.21(2) Uani 1 1 d . . . . .
O14W O 1.174(3) 0.043(3) 0.0525(17) 0.24(2) Uani 1 1 d . U . . .
O12W O 0.8947(11) 0.0749(18) -0.0198(11) 0.056(10) Uani 0.5 1 d D U P A 1
O13W O 1.004(2) -0.1159(7) -0.0035(12) 0.055(10) Uani 0.5 1 d D U P A 1
O15W O -0.6319(12) 0.8965(13) 0.6420(8) 0.074(7) Uani 1 1 d . U . . .
O16W O 1.575(2) 0.041(3) -0.2984(19) 0.088(14) Uani 0.5 1 d . U P . .
O17W O 1.524(3) 0.169(3) -0.2496(18) 0.098(16) Uani 0.5 1 d . U P . .
O18W O -0.3293(15) 0.2518(18) 0.5217(11) 0.125(11) Uani 1 1 d . . . . .
O19W O -0.476(2) 0.770(2) 0.4018(16) 0.213(18) Uani 1 1 d . U . . .
O20W O 0.5781(16) 0.7745(18) 0.0048(12) 0.170(17) Uani 1 1 d . . . . .
O21W O -0.0563(17) 0.0964(16) 0.1325(10) 0.118(10) Uani 1 1 d . . . . .
O22W O 1.5592(13) 0.0897(14) -0.4902(9) 0.097(8) Uani 1 1 d . U . . .
O23W O 0.9905(18) 0.2322(19) -0.0007(12) 0.042(9) Uiso 0.5 1 d . . P A 2
O24W O 0.7856(19) 0.147(2) -0.0418(12) 0.047(9) Uiso 0.5 1 d . . P A 2

loop_
_atom_site_aniso_label
_atom_site_aniso_U_11
_atom_site_aniso_U_22
_atom_site_aniso_U_33
_atom_site_aniso_U_23
_atom_site_aniso_U_13
_atom_site_aniso_U_12
W1 0.0141(4) 0.0210(5) 0.0190(5) 0.0003(4) -0.0015(3) -0.0032(3)
W2 0.0164(4) 0.0158(5) 0.0230(5) -0.0011(4) -0.0054(3) -0.0024(3)
W3 0.0167(4) 0.0172(5) 0.0228(5) 0.0036(4) -0.0024(3) -0.0038(4)
W4 0.0217(4) 0.0114(5) 0.0272(5) 0.0024(4) -0.0050(4) -0.0023(4)
W5 0.0193(4) 0.0166(5) 0.0258(5) -0.0053(4) -0.0038(4) 0.0027(4)
W6 0.0215(4) 0.0219(5) 0.0215(5) -0.0045(4) -0.0054(4) -0.0047(4)
W7 0.0164(4) 0.0188(5) 0.0219(5) 0.0014(4) -0.0060(3) -0.0035(4)
W8 0.0149(4) 0.0258(6) 0.0283(5) -0.0051(4) -0.0019(4) -0.0010(4)
W9 0.0152(4) 0.0159(5) 0.0199(5) -0.0021(4) -0.0034(3) -0.0022(3)
W10 0.0169(4) 0.0196(5) 0.0286(5) -0.0013(4) -0.0074(4) 0.0029(4)
W11 0.0234(4) 0.0254(6) 0.0269(5) 0.0027(4) -0.0059(4) -0.0136(4)
W12 0.0171(4) 0.0192(5) 0.0227(5) -0.0001(4) -0.0049(3) -0.0069(4)
W13 0.0166(4) 0.0354(6) 0.0212(5) -0.0032(4) -0.0005(3) -0.0076(4)
W14 0.0172(4) 0.0145(5) 0.0202(5) 0.0010(4) -0.0045(3) -0.0024(3)
W15 0.0151(4) 0.0305(6) 0.0249(5) -0.0034(4) -0.0018(3) -0.0072(4)
W16 0.0276(5) 0.0151(5) 0.0314(5) -0.0030(4) -0.0073(4) -0.0070(4)
W17 0.0202(4) 0.0189(5) 0.0216(5) 0.0024(4) -0.0059(3) -0.0049(4)
W18 0.0250(5) 0.0156(5) 0.0318(5) 0.0003(4) -0.0086(4) 0.0010(4)
W19 0.0299(5) 0.0171(5) 0.0327(6) 0.0010(4) -0.0075(4) -0.0113(4)
W20 0.0199(4) 0.0230(5) 0.0295(5) -0.0005(4) -0.0043(4) -0.0103(4)
W21 0.0259(5) 0.0275(6) 0.0235(5) 0.0059(4) -0.0058(4) -0.0130(4)
W22 0.0200(4) 0.0160(5) 0.0232(5) -0.0024(4) -0.0053(3) -0.0052(4)
W23 0.0184(4) 0.0249(5) 0.0196(5) -0.0005(4) -0.0032(3) -0.0066(4)
W24 0.0160(4) 0.0242(5) 0.0234(5) 0.0015(4) -0.0043(3) -0.0060(4)
W25 0.0313(5) 0.0187(5) 0.0302(5) 0.0066(4) -0.0087(4) -0.0096(4)
W26 0.0252(5) 0.0188(5) 0.0302(5) -0.0082(4) -0.0057(4) -0.0019(4)
W27 0.0200(4) 0.0190(5) 0.0222(5) -0.0024(4) -0.0066(3) -0.0045(4)
W28 0.0198(4) 0.0302(6) 0.0247(5) -0.0094(4) 0.0003(4) -0.0028(4)
W29 0.0195(4) 0.0139(5) 0.0279(5) -0.0032(4) -0.0047(4) 0.0006(4)
W30 0.0266(5) 0.0145(5) 0.0325(6) -0.0050(4) -0.0061(4) -0.0011(4)
Mn1 0.0178(16) 0.025(2) 0.0275(19) -0.0019(16) 0.0008(14) -0.0045(14)
Mn2 0.033(3) 0.022(3) 0.048(4) 0.002(3) -0.008(2) -0.007(2)
Mn3 0.0220(18) 0.055(3) 0.030(2) -0.0042(19) -0.0025(15) -0.0064(17)
Mn4 0.0265(19) 0.024(2) 0.062(3) -0.007(2) -0.0083(18) 0.0056(16)
Mn5 0.040(2) 0.019(2) 0.059(3) -0.0032(19) -0.0114(19) -0.0023(17)
Na1 0.079(8) 0.039(7) 0.077(9) -0.012(6) -0.025(7) -0.022(6)
Na2 0.218(16) 0.218(16) 0.218(16) -0.026(3) -0.034(3) -0.052(4)
Na3 0.040(11) 0.034(12) 0.045(12) -0.012(10) -0.002(9) 0.000(9)
Na4 0.190(13) 0.191(13) 0.191(13) -0.022(3) -0.029(3) -0.045(4)
P1 0.015(2) 0.013(3) 0.017(3) 0.000(2) -0.005(2) 0.001(2)
P2 0.008(2) 0.015(3) 0.021(3) 0.001(2) -0.004(2) -0.004(2)
P3 0.012(2) 0.019(3) 0.026(3) -0.004(2) -0.005(2) -0.006(2)
P4 0.014(2) 0.017(3) 0.025(3) -0.003(2) -0.004(2) -0.004(2)
P5 0.017(2) 0.007(3) 0.020(3) -0.001(2) -0.006(2) -0.005(2)
O1 0.029(9) 0.045(12) 0.042(11) 0.001(9) -0.006(7) -0.012(8)
O2 0.017(7) 0.024(9) 0.030(9) 0.000(7) -0.003(6) -0.007(6)
O3 0.013(6) 0.015(7) 0.035(7) -0.004(6) -0.005(5) 0.004(5)
O4 0.010(7) 0.043(10) 0.019(8) -0.004(7) 0.002(6) -0.009(7)
O5 0.019(7) 0.018(9) 0.032(9) 0.002(7) -0.007(6) 0.006(6)
O6 0.018(7) 0.013(8) 0.031(9) -0.006(7) -0.003(6) 0.002(6)
O7 0.017(7) 0.022(9) 0.028(9) 0.003(7) -0.009(6) -0.007(6)
O8 0.034(7) 0.013(7) 0.033(7) 0.003(6) 0.003(6) -0.005(6)
O9 0.022(7) 0.016(8) 0.032(9) -0.002(7) 0.005(6) -0.006(6)
O10 0.026(6) 0.020(7) 0.020(6) 0.003(5) -0.006(5) -0.009(5)
O11 0.013(6) 0.023(7) 0.025(7) 0.006(6) -0.002(5) -0.005(5)
O12 0.018(3) 0.018(4) 0.019(4) -0.003(2) -0.005(2) -0.004(2)
O13 0.018(6) 0.019(7) 0.019(6) 0.009(5) -0.005(5) 0.000(5)
O14 0.022(6) 0.013(6) 0.017(6) -0.004(5) -0.001(5) -0.003(5)
O15 0.009(5) 0.018(7) 0.018(6) 0.004(5) -0.008(5) 0.001(5)
O16 0.029(7) 0.035(8) 0.027(7) -0.008(6) -0.011(6) 0.000(6)
O17 0.019(3) 0.019(4) 0.020(4) -0.003(2) -0.004(2) -0.006(2)
O18 0.016(7) 0.033(10) 0.031(9) -0.005(8) -0.004(6) -0.002(7)
O19 0.023(8) 0.020(9) 0.036(9) -0.003(7) -0.010(7) 0.002(6)
O20 0.014(6) 0.021(7) 0.032(7) 0.000(6) -0.009(5) 0.004(5)
O21 0.018(7) 0.027(9) 0.035(9) -0.004(7) -0.001(6) -0.011(7)
O22 0.028(8) 0.007(8) 0.018(8) 0.005(6) -0.008(6) -0.002(6)
O23 0.013(7) 0.010(8) 0.029(8) 0.004(6) -0.006(6) -0.005(6)
O24 0.022(8) 0.023(9) 0.032(9) -0.004(7) 0.001(6) -0.005(7)
O25 0.015(7) 0.010(8) 0.040(9) 0.003(7) -0.010(6) -0.003(6)
O26 0.035(9) 0.016(9) 0.063(12) 0.001(8) -0.021(8) 0.001(7)
O27 0.021(7) 0.015(8) 0.024(8) -0.002(6) -0.013(6) -0.010(6)
O28 0.021(7) 0.030(9) 0.023(8) -0.015(7) -0.002(6) -0.005(7)
O29 0.018(6) 0.024(7) 0.016(6) 0.002(5) 0.003(5) -0.006(5)
O30 0.027(6) 0.019(7) 0.017(6) 0.005(5) -0.011(5) -0.002(5)
O31 0.021(4) 0.021(4) 0.020(4) -0.003(2) -0.005(2) -0.004(2)
O32 0.010(5) 0.017(7) 0.020(6) 0.010(5) -0.004(5) 0.000(5)
O33 0.020(7) 0.013(8) 0.036(9) -0.002(7) -0.004(6) -0.002(6)
O34 0.021(7) 0.030(9) 0.026(8) -0.002(7) -0.019(6) -0.002(6)
O35 0.023(8) 0.029(10) 0.039(10) -0.004(8) -0.019(7) -0.007(7)
O36 0.018(7) 0.028(9) 0.022(8) -0.003(7) -0.004(6) -0.012(6)
O37 0.020(8) 0.017(9) 0.048(10) -0.002(8) -0.007(7) 0.001(6)
O38 0.019(7) 0.024(9) 0.020(8) 0.001(7) -0.008(6) -0.004(6)
O39 0.018(7) 0.029(9) 0.012(7) -0.006(6) -0.005(6) -0.010(6)
O40 0.028(6) 0.017(7) 0.023(7) 0.000(5) -0.006(5) -0.015(5)
O41 0.012(6) 0.020(7) 0.034(7) -0.004(6) -0.005(5) 0.000(5)
O42 0.007(5) 0.023(7) 0.032(7) -0.006(6) -0.004(5) -0.004(5)
O43 0.033(6) 0.021(7) 0.015(6) -0.003(5) 0.001(5) -0.014(6)
O44 0.016(7) 0.028(9) 0.029(9) -0.011(7) 0.010(6) -0.002(6)
O45 0.026(6) 0.025(7) 0.019(6) -0.004(6) -0.015(5) -0.005(5)
O46 0.013(7) 0.022(9) 0.038(9) -0.013(7) -0.009(6) 0.005(6)
O47 0.014(6) 0.016(7) 0.015(6) 0.005(5) 0.001(5) -0.004(5)
O48 0.018(7) 0.016(8) 0.022(8) 0.002(6) -0.009(6) -0.004(6)
O49 0.029(6) 0.007(6) 0.029(7) 0.007(5) -0.010(5) -0.002(5)
O50 0.027(8) 0.024(9) 0.019(8) 0.007(7) 0.001(6) -0.001(7)
O51 0.028(8) 0.015(8) 0.027(9) 0.009(7) -0.011(6) -0.010(6)
O52 0.032(6) 0.011(6) 0.029(7) -0.005(6) -0.006(5) -0.005(5)
O53 0.022(7) 0.021(8) 0.049(9) -0.007(7) -0.004(7) -0.015(6)
O54 0.018(6) 0.028(7) 0.024(7) 0.002(6) -0.004(5) -0.014(5)
O55 0.016(6) 0.004(6) 0.031(7) 0.007(5) 0.001(5) -0.003(5)
O56 0.033(8) 0.022(9) 0.019(8) -0.002(7) 0.009(6) -0.010(7)
O57 0.022(6) 0.010(6) 0.024(7) -0.001(5) 0.003(5) -0.001(5)
O58 0.026(4) 0.027(4) 0.026(4) -0.003(2) -0.004(2) -0.006(2)
O59 0.035(7) 0.028(7) 0.034(7) 0.003(6) -0.005(6) -0.020(6)
O60 0.012(7) 0.045(11) 0.018(8) 0.005(7) -0.005(6) -0.002(7)
O61 0.019(7) 0.035(10) 0.028(9) 0.004(7) 0.001(6) -0.017(7)
O62 0.033(8) 0.018(9) 0.038(10) 0.000(7) -0.006(7) -0.010(7)
O63 0.045(10) 0.029(10) 0.029(9) -0.011(8) -0.011(8) 0.001(8)
O64 0.021(7) 0.011(8) 0.015(7) -0.008(6) -0.002(6) 0.004(6)
O65 0.050(10) 0.048(12) 0.019(9) 0.000(8) -0.006(7) -0.023(9)
O66 0.025(8) 0.021(9) 0.017(8) 0.003(6) 0.002(6) -0.011(6)
O67 0.016(7) 0.025(9) 0.024(8) -0.005(7) -0.003(6) -0.003(6)
O68 0.014(7) 0.029(9) 0.031(9) 0.004(7) -0.006(6) -0.012(6)
O69 0.028(8) 0.035(10) 0.036(10) -0.016(8) 0.003(7) -0.003(7)
O70 0.023(8) 0.027(10) 0.034(9) 0.009(7) -0.012(7) -0.015(7)
O71 0.049(10) 0.040(11) 0.027(9) 0.002(8) -0.004(8) -0.015(9)
O72 0.024(6) 0.013(6) 0.014(6) -0.002(5) -0.006(5) -0.007(5)
O73 0.037(8) 0.030(9) 0.030(9) 0.005(7) 0.003(7) -0.009(7)
O74 0.023(6) 0.014(7) 0.022(7) 0.004(5) -0.007(5) 0.002(5)
O75 0.031(4) 0.031(4) 0.032(4) -0.003(2) -0.005(2) -0.008(2)
O76 0.027(5) 0.028(5) 0.024(5) -0.004(4) -0.009(3) -0.009(3)
O77 0.021(7) 0.013(8) 0.029(9) -0.003(7) -0.011(6) -0.004(6)
O78 0.019(7) 0.030(10) 0.027(9) -0.006(7) -0.011(6) -0.009(7)
O79 0.023(8) 0.027(9) 0.031(9) -0.012(7) 0.002(7) 0.001(7)
O80 0.029(8) 0.022(9) 0.031(9) -0.008(7) -0.008(7) -0.006(7)
O110 0.036(7) 0.025(7) 0.042(8) -0.006(6) -0.010(6) -0.017(6)
O109 0.014(7) 0.032(10) 0.025(9) 0.013(7) -0.010(6) -0.003(6)
O108 0.028(8) 0.019(9) 0.033(9) -0.002(7) 0.007(7) -0.012(7)
O107 0.028(8) 0.022(9) 0.022(8) -0.003(7) -0.012(6) -0.012(7)
O106 0.028(8) 0.033(10) 0.047(11) 0.004(8) -0.013(7) -0.011(7)
O105 0.020(7) 0.011(8) 0.026(8) 0.004(6) -0.009(6) 0.000(6)
O104 0.036(9) 0.035(11) 0.046(11) -0.015(9) -0.011(8) -0.008(8)
O103 0.016(7) 0.027(9) 0.024(8) 0.004(7) -0.004(6) -0.008(6)
O102 0.029(8) 0.042(10) 0.025(8) 0.010(7) 0.008(6) -0.008(7)
O101 0.039(9) 0.027(10) 0.032(10) -0.004(8) 0.003(7) -0.003(7)
O100 0.029(8) 0.053(12) 0.012(8) 0.006(7) -0.009(6) -0.015(8)
O99 0.015(6) 0.034(7) 0.028(7) -0.002(6) -0.002(5) -0.002(5)
O98 0.034(9) 0.020(9) 0.027(9) 0.005(7) -0.009(7) -0.001(7)
O97 0.028(8) 0.031(10) 0.031(9) -0.019(8) 0.001(7) -0.007(7)
O96 0.029(8) 0.028(9) 0.028(8) -0.016(7) -0.005(6) 0.009(7)
O95 0.046(10) 0.020(10) 0.055(12) 0.011(8) -0.019(9) -0.019(8)
O94 0.020(6) 0.044(8) 0.044(8) -0.006(7) 0.003(6) -0.003(6)
O93 0.033(7) 0.026(7) 0.024(7) -0.008(6) -0.010(5) -0.008(6)
O92 0.028(7) 0.032(8) 0.038(7) -0.006(6) 0.006(6) -0.008(6)
O91 0.020(6) 0.044(8) 0.022(7) 0.002(6) -0.006(5) -0.013(6)
O90 0.036(8) 0.039(10) 0.035(9) -0.015(8) -0.013(7) -0.015(7)
O89 0.028(6) 0.017(7) 0.022(7) 0.002(6) -0.003(5) -0.003(5)
O88 0.021(7) 0.024(9) 0.035(9) -0.002(7) 0.000(6) -0.004(6)
O87 0.025(5) 0.030(5) 0.034(5) -0.005(4) -0.006(3) -0.002(4)
O86 0.018(6) 0.032(7) 0.031(7) -0.002(6) 0.003(5) -0.015(6)
O85 0.024(6) 0.022(7) 0.026(7) -0.002(6) 0.002(5) 0.000(5)
O84 0.041(7) 0.022(7) 0.038(8) -0.001(6) 0.000(6) -0.005(6)
O83 0.034(9) 0.028(10) 0.016(8) 0.001(7) -0.001(7) 0.006(7)
O82 0.050(9) 0.022(8) 0.014(7) 0.003(6) -0.007(7) -0.001(7)
O81 0.032(8) 0.049(11) 0.015(8) 0.005(8) -0.007(6) -0.020(8)
O7A 0.053(12) 0.031(11) 0.061(13) -0.008(10) 0.001(10) -0.001(9)
O4A 0.026(9) 0.030(10) 0.055(12) 0.004(9) 0.003(8) -0.011(8)
O2A 0.039(11) 0.041(12) 0.072(14) 0.003(10) 0.001(9) 0.011(9)
N4 0.018(7) 0.025(8) 0.034(8) -0.001(7) -0.003(6) -0.012(6)
N6 0.020(7) 0.026(8) 0.037(8) -0.002(7) -0.004(6) -0.012(6)
N2 0.021(7) 0.025(8) 0.026(8) -0.006(6) -0.008(6) -0.015(6)
N5 0.021(7) 0.037(9) 0.039(8) -0.003(7) -0.002(6) -0.011(7)
O3A 0.027(7) 0.031(8) 0.041(8) -0.008(6) -0.005(6) -0.012(6)
N21 0.028(8) 0.018(8) 0.045(9) 0.003(7) -0.003(7) 0.010(7)
N20 0.021(10) 0.033(13) 0.041(12) -0.004(10) -0.010(8) -0.011(9)
N27 0.036(11) 0.014(11) 0.057(15) -0.001(10) 0.000(10) -0.008(9)
N1 0.021(9) 0.020(11) 0.028(11) -0.004(8) 0.001(8) -0.004(8)
N26 0.049(9) 0.030(9) 0.044(9) 0.000(7) -0.005(7) -0.007(7)
O6A 0.022(9) 0.036(13) 0.14(2) -0.013(13) 0.008(11) -0.003(9)
O1A 0.039(11) 0.065(15) 0.061(13) 0.012(11) -0.010(9) -0.015(10)
O5A 0.026(9) 0.036(12) 0.111(18) -0.015(12) -0.002(10) 0.015(8)
N17 0.050(14) 0.009(12) 0.11(2) -0.001(13) -0.001(14) -0.007(10)
N16 0.027(10) 0.035(13) 0.019(10) -0.003(9) -0.003(8) 0.004(9)
N15 0.046(6) 0.045(6) 0.046(6) -0.006(2) -0.006(2) -0.010(2)
N12 0.015(9) 0.048(16) 0.046(14) -0.012(11) -0.001(9) 0.004(9)
O8A 0.043(11) 0.040(13) 0.087(16) -0.006(11) -0.005(10) -0.002(9)
N24 0.067(15) 0.015(12) 0.066(17) -0.006(11) -0.008(13) -0.012(11)
N23 0.065(16) 0.034(14) 0.056(16) -0.011(12) -0.028(13) -0.016(12)
N22 0.037(13) 0.033(15) 0.076(18) -0.022(13) 0.006(12) 0.009(11)
N25 0.049(16) 0.10(2) 0.08(2) -0.056(18) -0.008(14) 0.041(15)
C8 0.040(14) 0.039(17) 0.041(16) -0.012(13) -0.012(12) -0.022(13)
N9 0.037(8) 0.052(9) 0.024(8) -0.010(7) -0.007(7) -0.012(7)
N3 0.031(11) 0.059(16) 0.037(13) 0.007(11) -0.009(9) -0.022(11)
C33 0.028(8) 0.018(9) 0.022(8) 0.003(7) -0.007(7) 0.012(7)
N11 0.032(12) 0.044(15) 0.038(13) 0.005(11) 0.016(10) -0.006(10)
N14 0.030(12) 0.052(16) 0.077(18) -0.017(14) 0.009(11) -0.011(11)
N28 0.070(17) 0.028(15) 0.10(2) 0.034(15) 0.030(15) 0.012(12)
C23 0.027(8) 0.034(9) 0.030(9) -0.001(7) 0.000(7) -0.017(7)
C5 0.029(8) 0.023(9) 0.028(9) 0.007(7) 0.002(7) -0.003(7)
C25 0.017(8) 0.035(10) 0.040(9) 0.001(8) -0.009(7) -0.019(7)
C47 0.033(9) 0.026(9) 0.048(10) -0.005(8) -0.019(8) -0.005(7)
C13 0.029(13) 0.037(16) 0.029(14) -0.014(12) 0.015(10) 0.004(12)
N13 0.019(10) 0.044(15) 0.061(15) 0.010(12) 0.001(10) -0.015(10)
C27 0.044(15) 0.027(16) 0.057(19) 0.006(14) 0.011(13) -0.015(13)
C46 0.026(13) 0.08(2) 0.023(14) -0.006(15) 0.002(11) -0.011(14)
C41 0.050(9) 0.035(10) 0.027(9) 0.004(8) -0.018(8) -0.017(8)
C31 0.044(15) 0.039(17) 0.029(15) 0.003(12) 0.001(12) 0.005(13)
N7 0.045(7) 0.047(7) 0.051(7) -0.003(4) -0.005(4) -0.009(4)
C6 0.016(8) 0.033(9) 0.021(8) -0.004(7) -0.008(7) -0.004(7)
C38 0.049(16) 0.037(17) 0.043(16) -0.005(13) -0.013(13) -0.018(13)
C10 0.014(11) 0.049(18) 0.048(16) 0.002(14) 0.003(10) -0.014(11)
N8 0.030(8) 0.050(9) 0.028(8) -0.005(7) 0.005(7) -0.008(7)
C51 0.025(13) 0.07(2) 0.046(17) -0.013(15) -0.002(12) -0.019(13)
C40 0.068(19) 0.041(19) 0.044(18) -0.004(15) -0.010(15) -0.007(15)
C52 0.040(15) 0.07(2) 0.057(19) -0.019(17) 0.012(14) -0.015(15)
C18 0.043(15) 0.053(15) 0.023(14) 0.011(13) -0.010(11) 0.000(13)
C28 0.047(16) 0.015(15) 0.10(3) -0.007(15) -0.015(16) 0.003(12)
N10 0.023(12) 0.061(19) 0.12(2) -0.013(17) -0.009(13) -0.004(12)
N19 0.022(13) 0.08(2) 0.18(3) -0.02(2) 0.035(16) -0.019(13)
C36 0.046(18) 0.05(2) 0.09(3) -0.001(19) 0.033(17) 0.006(16)
C11 0.030(14) 0.08(2) 0.060(19) -0.034(17) 0.005(13) -0.020(14)
C1 0.039(14) 0.026(15) 0.022(13) -0.007(11) -0.004(10) 0.017(11)
C29 0.034(16) 0.03(2) 0.17(4) 0.01(2) -0.017(19) -0.005(14)
C21 0.07(2) 0.022(17) 0.06(2) 0.004(15) -0.005(16) 0.003(15)
C2 0.035(9) 0.033(10) 0.032(9) 0.006(8) -0.017(7) 0.000(8)
N18 0.035(13) 0.030(15) 0.15(3) -0.038(16) 0.014(15) -0.012(11)
C49 0.062(19) 0.043(19) 0.046(18) -0.033(16) -0.014(14) 0.000(16)
C30 0.022(13) 0.030(18) 0.12(3) 0.029(17) 0.020(15) -0.001(12)
C32 0.035(15) 0.06(2) 0.06(2) 0.014(16) -0.019(13) 0.014(14)
C19 0.041(9) 0.043(10) 0.038(10) -0.005(8) -0.022(8) -0.008(8)
C34 0.073(17) 0.032(19) 0.12(3) -0.02(2) 0.02(2) -0.025(17)
C44 0.051(16) 0.044(18) 0.020(13) -0.004(12) -0.001(11) -0.019(13)
C14 0.030(15) 0.09(3) 0.042(17) -0.021(17) 0.015(12) -0.008(16)
C4 0.054(16) 0.017(14) 0.046(17) 0.003(12) 0.016(13) -0.014(12)
C3 0.038(15) 0.036(18) 0.055(19) 0.006(14) -0.002(13) 0.017(13)
C43 0.071(19) 0.06(2) 0.019(14) -0.002(13) -0.008(13) -0.022(16)
C16 0.054(15) 0.048(18) 0.048(17) -0.004(15) -0.019(14) -0.025(12)
C42 0.08(2) 0.06(2) 0.021(14) 0.005(14) -0.021(14) -0.049(18)
C39 0.068(16) 0.064(17) 0.092(18) -0.011(15) 0.007(14) 0.002(13)
C15 0.08(2) 0.05(2) 0.09(3) -0.03(2) 0.01(2) -0.043(19)
C17 0.061(17) 0.077(17) 0.06(2) -0.033(19) 0.000(16) -0.020(13)
C48 0.084(17) 0.038(15) 0.096(18) 0.003(14) -0.029(14) -0.007(13)
C7 0.021(11) 0.054(15) 0.079(16) -0.009(13) -0.010(11) -0.013(10)
C22 0.07(2) 0.08(3) 0.09(3) -0.02(2) 0.03(2) -0.01(2)
C20 0.037(15) 0.09(3) 0.06(2) 0.026(19) -0.019(14) -0.036(16)
O1W 0.067(12) 0.059(14) 0.021(10) -0.007(9) -0.009(9) -0.007(10)
O2W 0.063(11) 0.122(16) 0.039(11) 0.010(11) -0.019(9) -0.019(11)
O3W 0.101(19) 0.11(2) 0.077(18) 0.002(16) -0.045(15) -0.007(16)
O4W 0.054(12) 0.066(15) 0.035(11) 0.007(10) -0.009(9) 0.013(10)
O5W 0.18(5) 0.03(3) 0.05(3) 0.01(2) -0.07(3) -0.03(3)
O6W 0.072(13) 0.030(12) 0.086(16) 0.001(11) -0.046(12) 0.001(10)
O7W 0.069(13) 0.044(13) 0.057(13) 0.025(10) 0.022(11) 0.004(10)
O9W 0.036(9) 0.023(9) 0.078(12) 0.008(8) 0.036(8) -0.009(7)
O10W 0.037(9) 0.013(8) 0.084(12) 0.003(8) 0.037(8) -0.005(7)
O11W 0.12(3) 0.34(6) 0.22(4) -0.15(4) 0.07(3) -0.14(3)
O14W 0.24(3) 0.26(3) 0.20(3) -0.001(18) -0.011(18) -0.038(18)
O12W 0.054(12) 0.068(13) 0.034(12) -0.001(9) 0.008(9) -0.002(9)
O13W 0.077(13) 0.050(13) 0.034(12) 0.003(9) 0.004(9) -0.023(9)
O15W 0.077(7) 0.075(7) 0.075(7) -0.012(4) -0.013(4) -0.021(4)
O16W 0.063(19) 0.08(2) 0.13(2) -0.008(17) -0.022(16) -0.036(16)
O17W 0.11(2) 0.07(2) 0.10(2) 0.006(17) 0.009(17) -0.026(17)
O18W 0.11(2) 0.14(3) 0.14(3) -0.05(2) -0.004(19) -0.04(2)
O19W 0.22(2) 0.18(2) 0.23(2) 0.000(18) 0.007(17) -0.081(18)
O20W 0.10(2) 0.13(3) 0.18(3) 0.10(2) 0.01(2) 0.054(19)
O21W 0.16(3) 0.11(2) 0.13(2) -0.026(19) -0.03(2) -0.09(2)
O22W 0.081(13) 0.092(15) 0.122(16) -0.031(13) 0.017(12) -0.040(12)

loop_
_atom_type_symbol
_atom_type_description
_atom_type_scat_dispersion_real
_atom_type_scat_dispersion_imag
_atom_type_scat_source
C C 0.0033 0.0016 'International Tables Vol C Tables 4.2.6.8 and 6.1.1.4'
H H 0.0000 0.0000 'International Tables Vol C Tables 4.2.6.8 and 6.1.1.4'
N N 0.0061 0.0033 'International Tables Vol C Tables 4.2.6.8 and 6.1.1.4'
O O 0.0106 0.0060 'International Tables Vol C Tables 4.2.6.8 and 6.1.1.4'
P P 0.1023 0.0942 'International Tables Vol C Tables 4.2.6.8 and 6.1.1.4'
Mn Mn 0.3368 0.7283 'International Tables Vol C Tables 4.2.6.8 and 6.1.1.4'
W W -0.8490 6.8722 'International Tables Vol C Tables 4.2.6.8 and 6.1.1.4'
Na Na 0.0362 0.0249 'International Tables Vol C Tables 4.2.6.8 and 6.1.1.4'

loop_
_geom_angle_atom_site_label_1
_geom_angle_atom_site_label_2
_geom_angle_atom_site_label_3
_geom_angle
_geom_angle_site_symmetry_1
_geom_angle_site_symmetry_3
O99 W1 O58 100.2(7) . .
O99 W1 O64 104.6(6) . .
O58 W1 O64 90.0(6) . .
O99 W1 O7 95.8(6) . .
O58 W1 O7 98.0(6) . .
O64 W1 O7 156.4(6) . .
O99 W1 O56 93.7(6) . .
O58 W1 O56 165.9(6) . .
O64 W1 O56 84.1(6) . .
O7 W1 O56 82.8(6) . .
O99 W1 O11 168.2(6) . .
O58 W1 O11 86.0(6) . .
O64 W1 O11 85.3(5) . .
O7 W1 O11 73.3(5) . .
O56 W1 O11 80.7(5) . .
O67 W2 O40 99.2(6) . .
O67 W2 O23 96.2(6) . .
O40 W2 O23 90.0(6) . .
O67 W2 O24 98.8(6) . .
O40 W2 O24 93.9(6) . .
O23 W2 O24 163.6(6) . .
O67 W2 O22 95.6(6) . .
O40 W2 O22 165.1(6) . .
O23 W2 O22 87.5(5) . .
O24 W2 O22 84.7(6) . .
O67 W2 O42 176.3(6) . .
O40 W2 O42 84.0(5) . .
O23 W2 O42 82.0(5) . .
O24 W2 O42 82.6(5) . .
O22 W2 O42 81.1(5) . .
O84 W3 O56 102.3(7) . .
O84 W3 O103 101.5(7) . .
O56 W3 O103 95.5(6) . .
O84 W3 O86 96.6(7) . .
O56 W3 O86 93.6(6) . .
O103 W3 O86 157.4(6) . .
O84 W3 O8 89.5(6) . .
O56 W3 O8 168.1(6) . .
O103 W3 O8 82.4(6) . .
O86 W3 O8 84.4(6) . .
O84 W3 O27 164.3(6) . .
O56 W3 O27 89.9(6) . .
O103 W3 O27 86.8(5) . .
O86 W3 O27 72.6(5) . .
O8 W3 O27 78.3(5) . .
O98 W4 O8 101.8(7) . .
O98 W4 O74 104.3(7) . .
O8 W4 O74 90.8(6) . .
O98 W4 O35 97.5(7) . .
O8 W4 O35 96.2(6) . .
O74 W4 O35 155.3(6) . .
O98 W4 O3 93.7(6) . .
O8 W4 O3 164.1(6) . .
O74 W4 O3 81.7(6) . .
O35 W4 O3 85.4(6) . .
O98 W4 O51 169.3(6) . .
O8 W4 O51 85.2(6) . .
O74 W4 O51 83.6(5) . .
O35 W4 O51 73.5(6) . .
O3 W4 O51 80.0(5) . .
O96 W5 O19 99.9(7) . .
O96 W5 O41 102.9(6) . .
O19 W5 O41 95.9(6) . .
O96 W5 O16 96.6(6) . .
O19 W5 O16 93.2(6) . .
O41 W5 O16 156.7(6) . .
O96 W5 O58 92.2(7) . .
O19 W5 O58 167.9(6) . .
O41 W5 O58 82.7(6) . .
O16 W5 O58 84.0(6) . .
O96 W5 O15 165.8(6) . .
O19 W5 O15 89.7(6) . .
O41 W5 O15 86.4(5) . .
O16 W5 O15 72.2(5) . .
O58 W5 O15 78.2(5) . .
O78 W6 O50 98.5(6) . .
O78 W6 O107 98.6(6) . .
O50 W6 O107 88.1(6) . .
O78 W6 O33 96.0(7) . .
O50 W6 O33 93.5(6) . .
O107 W6 O33 164.9(6) . .
O78 W6 O91 97.8(6) . .
O50 W6 O91 163.7(6) . .
O107 W6 O91 88.6(6) . .
O33 W6 O91 85.6(6) . .
O78 W6 O105 179.1(6) . .
O50 W6 O105 81.3(6) . .
O107 W6 O105 82.2(5) . .
O33 W6 O105 83.2(6) . .
O91 W6 O105 82.5(5) . .
O34 W7 O21 97.0(7) . .
O34 W7 O10 94.8(6) . .
O21 W7 O10 92.3(6) . .
O34 W7 O66 100.0(6) . .
O21 W7 O66 89.1(6) . .
O10 W7 O66 164.8(6) . .
O34 W7 O46 96.7(6) . .
O21 W7 O46 166.2(6) . .
O10 W7 O46 85.6(6) . .
O66 W7 O46 89.4(5) . .
O34 W7 O5 176.7(6) . .
O21 W7 O5 84.4(6) . .
O10 W7 O5 82.1(5) . .
O66 W7 O5 83.0(5) . .
O46 W7 O5 81.8(5) . .
O94 W8 O9 103.3(7) . .
O94 W8 O24 103.5(7) . .
O9 W8 O24 89.7(6) . .
O94 W8 O83 99.0(7) . .
O9 W8 O83 94.5(7) . .
O24 W8 O83 155.5(6) . .
O94 W8 O4 92.7(7) . .
O9 W8 O4 163.7(6) . .
O24 W8 O4 83.7(6) . .
O83 W8 O4 85.7(6) . .
O94 W8 O85 168.5(6) . .
O9 W8 O85 84.2(6) . .
O24 W8 O85 85.0(6) . .
O83 W8 O85 71.5(5) . .
O4 W8 O85 80.4(5) . .
O2 W9 O57 99.5(7) . .
O2 W9 O64 96.0(6) . .
O57 W9 O64 94.2(6) . .
O2 W9 O13 97.4(6) . .
O57 W9 O13 90.0(6) . .
O64 W9 O13 165.1(6) . .
O2 W9 O41 94.0(6) . .
O57 W9 O41 166.5(6) . .
O64 W9 O41 84.8(5) . .
O13 W9 O41 87.8(6) . .
O2 W9 O14 176.1(6) . .
O57 W9 O14 84.4(6) . .
O64 W9 O14 83.5(5) . .
O13 W9 O14 82.7(5) . .
O41 W9 O14 82.1(5) . .
O87 W10 O32 101.6(6) . .
O87 W10 O10 103.1(6) . .
O32 W10 O10 89.9(6) . .
O87 W10 O16 96.9(7) . .
O32 W10 O16 98.1(6) . .
O10 W10 O16 156.4(6) . .
O87 W10 O69 93.2(7) . .
O32 W10 O69 164.4(6) . .
O10 W10 O69 81.8(6) . .
O16 W10 O69 84.9(6) . .
O87 W10 O15 167.8(6) . .
O32 W10 O15 86.0(5) . .
O10 W10 O15 86.2(5) . .
O16 W10 O15 72.4(5) . .
O69 W10 O15 80.3(5) . .
O65 W11 O61 101.4(7) . .
O65 W11 O59 97.4(7) . .
O61 W11 O59 96.5(7) . .
O65 W11 O80 103.3(7) . .
O61 W11 O80 88.3(6) . .
O59 W11 O80 157.3(6) . .
O65 W11 O43 94.1(7) . .
O61 W11 O43 163.9(6) . .
O59 W11 O43 85.8(6) . .
O80 W11 O43 83.7(6) . .
O65 W11 O54 169.3(7) . .
O61 W11 O54 84.1(6) . .
O59 W11 O54 72.6(5) . .
O80 W11 O54 86.0(5) . .
O43 W11 O54 81.4(5) . .
O76 W12 O39 97.6(6) . .
O76 W12 O80 99.6(7) . .
O39 W12 O80 93.5(6) . .
O76 W12 O40 95.0(6) . .
O39 W12 O40 89.0(6) . .
O80 W12 O40 164.7(6) . .
O76 W12 O29 96.3(6) . .
O39 W12 O29 166.1(6) . .
O80 W12 O29 85.1(6) . .
O40 W12 O29 88.9(6) . .
O76 W12 O38 175.7(6) . .
O39 W12 O38 84.4(5) . .
O80 W12 O38 84.1(6) . .
O40 W12 O38 81.1(5) . .
O29 W12 O38 81.7(5) . .
O92 W13 O60 100.1(7) . .
O92 W13 O55 103.4(7) . .
O60 W13 O55 90.6(6) . .
O92 W13 O44 96.3(6) . .
O60 W13 O44 97.4(6) . .
O55 W13 O44 157.1(6) . .
O92 W13 O97 91.8(6) . .
O60 W13 O97 167.6(6) . .
O55 W13 O97 83.1(5) . .
O44 W13 O97 84.7(6) . .
O92 W13 O68 168.5(6) . .
O60 W13 O68 86.7(6) . .
O55 W13 O68 85.7(5) . .
O44 W13 O68 73.5(5) . .
O97 W13 O68 82.2(5) . .
O73 W14 O23 98.7(6) . .
O73 W14 O74 98.8(7) . .
O23 W14 O74 91.7(6) . .
O73 W14 O103 98.4(6) . .
O23 W14 O103 162.8(6) . .
O74 W14 O103 87.5(6) . .
O73 W14 O57 97.0(7) . .
O23 W14 O57 88.8(5) . .
O74 W14 O57 163.9(6) . .
O103 W14 O57 87.3(6) . .
O73 W14 O48 177.6(6) . .
O23 W14 O48 80.6(5) . .
O74 W14 O48 83.5(5) . .
O103 W14 O48 82.3(5) . .
O57 W14 O48 80.7(5) . .
O88 W15 O4 99.3(6) . .
O88 W15 O29 102.7(6) . .
O4 W15 O29 95.2(6) . .
O88 W15 O44 97.4(6) . .
O4 W15 O44 93.6(6) . .
O29 W15 O44 156.5(6) . .
O88 W15 O61 94.7(6) . .
O4 W15 O61 166.0(5) . .
O29 W15 O61 82.2(6) . .
O44 W15 O61 84.0(6) . .
O88 W15 O68 166.9(6) . .
O4 W15 O68 88.5(5) . .
O29 W15 O68 87.0(5) . .
O44 W15 O68 71.5(5) . .
O61 W15 O68 77.6(5) . .
O75 W16 O101 100.8(7) . .
O75 W16 O17 102.0(7) . .
O101 W16 O17 95.2(6) . .
O75 W16 O35 98.4(7) . .
O101 W16 O35 93.1(7) . .
O17 W16 O35 156.2(6) . .
O75 W16 O36 92.7(6) . .
O101 W16 O36 166.5(6) . .
O17 W16 O36 82.9(5) . .
O35 W16 O36 83.9(6) . .
O75 W16 O51 168.9(6) . .
O101 W16 O51 88.0(6) . .
O17 W16 O51 83.9(5) . .
O35 W16 O51 74.1(6) . .
O36 W16 O51 78.5(5) . .
O75 W16 Na1 23.8(5) . .
O101 W16 Na1 89.0(5) . .
O17 W16 Na1 82.6(5) . .
O35 W16 Na1 119.8(5) . .
O36 W16 Na1 104.0(4) . .
O51 W16 Na1 165.8(4) . .
O82 W17 O47 99.3(6) . .
O82 W17 O21 98.4(7) . .
O47 W17 O21 90.5(6) . .
O82 W17 O30 95.9(6) . .
O47 W17 O30 164.7(6) . .
O21 W17 O30 89.2(6) . .
O82 W17 O108 93.8(7) . .
O47 W17 O108 92.6(6) . .
O21 W17 O108 166.8(6) . .
O30 W17 O108 84.4(6) . .
O82 W17 O77 176.1(6) . .
O47 W17 O77 82.7(5) . .
O21 W17 O77 84.8(6) . .
O30 W17 O77 82.0(5) . .
O108 W17 O77 82.8(6) . .
O26 W18 O69 101.7(7) . .
O26 W18 O30 99.9(7) . .
O69 W18 O30 95.5(6) . .
O26 W18 O31 99.6(7) . .
O69 W18 O31 96.9(6) . .
O30 W18 O31 154.2(5) . .
O26 W18 O52 91.4(7) . .
O69 W18 O52 166.8(6) . .
O30 W18 O52 80.3(6) . .
O31 W18 O52 82.5(5) . .
O26 W18 O45 167.6(6) . .
O69 W18 O45 89.1(6) . .
O30 W18 O45 84.8(5) . .
O31 W18 O45 72.9(5) . .
O52 W18 O45 78.1(5) . .
O95 W19 O43 100.5(7) . .
O95 W19 O110 103.8(7) . .
O43 W19 O110 95.6(6) . .
O95 W19 O106 96.6(7) . .
O43 W19 O106 94.9(6) . .
O110 W19 O106 154.9(6) . .
O95 W19 O93 92.3(7) . .
O43 W19 O93 167.3(6) . .
O110 W19 O93 80.8(6) . .
O106 W19 O93 84.0(6) . .
O95 W19 O49 165.9(6) . .
O43 W19 O49 89.7(6) . .
O110 W19 O49 84.8(6) . .
O106 W19 O49 72.6(6) . .
O93 W19 O49 77.9(5) . .
O1 W20 O36 102.1(7) . .
O1 W20 O109 103.9(7) . .
O36 W20 O109 90.9(6) . .
O1 W20 O86 98.1(7) . .
O36 W20 O86 96.4(6) . .
O109 W20 O86 154.9(6) . .
O1 W20 O20 93.7(7) . .
O36 W20 O20 163.8(6) . .
O109 W20 O20 82.1(6) . .
O86 W20 O20 84.4(6) . .
O1 W20 O27 169.7(6) . .
O36 W20 O27 84.0(5) . .
O109 W20 O27 84.1(5) . .
O86 W20 O27 72.8(5) . .
O20 W20 O27 80.9(5) . .
O102 W21 O70 99.4(7) . .
O102 W21 O25 104.3(7) . .
O70 W21 O25 95.9(6) . .
O102 W21 O59 96.6(7) . .
O70 W21 O59 95.1(6) . .
O25 W21 O59 154.4(6) . .
O102 W21 O60 92.0(6) . .
O70 W21 O60 168.6(6) . .
O25 W21 O60 80.6(6) . .
O59 W21 O60 84.2(6) . .
O102 W21 O54 166.7(6) . .
O70 W21 O54 90.6(6) . .
O25 W21 O54 83.2(6) . .
O59 W21 O54 73.7(5) . .
O60 W21 O54 78.3(5) . .
O62 W22 O13 98.9(6) . .
O62 W22 O39 98.7(6) . .
O13 W22 O39 89.9(6) . .
O62 W22 O6 94.5(6) . .
O13 W22 O6 92.5(6) . .
O39 W22 O6 166.0(6) . .
O62 W22 O110 96.6(7) . .
O13 W22 O110 164.5(6) . .
O39 W22 O110 87.7(6) . .
O6 W22 O110 86.3(6) . .
O62 W22 O72 176.7(6) . .
O13 W22 O72 83.7(5) . .
O39 W22 O72 83.3(5) . .
O6 W22 O72 83.3(5) . .
O110 W22 O72 80.8(5) . .
O81 W23 O107 99.4(7) . .
O81 W23 O55 98.6(6) . .
O107 W23 O55 90.7(6) . .
O81 W23 O25 96.1(7) . .
O107 W23 O25 164.5(6) . .
O55 W23 O25 85.9(5) . .
O81 W23 O47 95.8(6) . .
O107 W23 O47 90.6(6) . .
O55 W23 O47 165.1(6) . .
O25 W23 O47 88.9(5) . .
O81 W23 O28 176.1(7) . .
O107 W23 O28 83.5(6) . .
O55 W23 O28 84.0(5) . .
O25 W23 O28 81.1(6) . .
O47 W23 O28 81.4(5) . .
O53 W24 O20 100.0(6) . .
O53 W24 O46 103.5(7) . .
O20 W24 O46 95.0(6) . .
O53 W24 O7 96.7(6) . .
O20 W24 O7 93.9(6) . .
O46 W24 O7 156.1(6) . .
O53 W24 O32 93.6(6) . .
O20 W24 O32 166.4(5) . .
O46 W24 O32 81.1(6) . .
O7 W24 O32 85.1(6) . .
O53 W24 O11 166.3(6) . .
O20 W24 O11 88.6(5) . .
O46 W24 O11 86.2(5) . .
O7 W24 O11 71.9(5) . .
O32 W24 O11 78.1(5) . .
O71 W25 O52 101.0(7) . .
O71 W25 O108 102.4(7) . .
O52 W25 O108 90.7(6) . .
O71 W25 O106 99.1(7) . .
O52 W25 O106 96.1(6) . .
O108 W25 O106 155.8(7) . .
O71 W25 O70 92.3(7) . .
O52 W25 O70 166.2(6) . .
O108 W25 O70 83.1(6) . .
O106 W25 O70 85.1(6) . .
O71 W25 O49 170.9(6) . .
O52 W25 O49 84.9(6) . .
O108 W25 O49 84.3(6) . .
O106 W25 O49 73.2(6) . .
O70 W25 O49 82.3(5) . .
O71 W25 Na2 21.8(9) . .
O52 W25 Na2 108.5(8) . .
O108 W25 Na2 81.8(8) . .
O106 W25 Na2 117.5(8) . .
O70 W25 Na2 82.8(7) . .
O49 W25 Na2 160.7(8) . .
O90 W26 O79 99.4(7) . .
O90 W26 O33 103.3(7) . .
O79 W26 O33 89.0(6) . .
O90 W26 O18 98.2(7) . .
O79 W26 O18 96.0(6) . .
O33 W26 O18 156.8(6) . .
O90 W26 O101 95.8(7) . .
O79 W26 O101 164.2(6) . .
O33 W26 O101 83.7(6) . .
O18 W26 O101 85.6(6) . .
O90 W26 O12 171.4(6) . .
O79 W26 O12 85.2(5) . .
O33 W26 O12 84.0(6) . .
O18 W26 O12 73.9(6) . .
O101 W26 O12 80.2(6) . .
O100 W27 O66 98.6(7) . .
O100 W27 O109 95.1(6) . .
O66 W27 O109 91.8(6) . .
O100 W27 O50 100.2(6) . .
O66 W27 O50 90.0(6) . .
O109 W27 O50 164.1(6) . .
O100 W27 O17 96.2(7) . .
O66 W27 O17 165.2(6) . .
O109 W27 O17 86.2(6) . .
O50 W27 O17 88.1(6) . .
O100 W27 O89 177.0(6) . .
O66 W27 O89 83.6(6) . .
O109 W27 O89 82.8(5) . .
O50 W27 O89 81.7(6) . .
O17 W27 O89 81.6(5) . .
O63 W28 O97 100.7(7) . .
O63 W28 O91 103.6(7) . .
O97 W28 O91 95.6(7) . .
O63 W28 O83 95.1(7) . .
O97 W28 O83 93.6(7) . .
O91 W28 O83 157.1(6) . .
O63 W28 O79 90.6(7) . .
O97 W28 O79 168.7(6) . .
O91 W28 O79 80.8(6) . .
O83 W28 O79 86.1(6) . .
O63 W28 O85 166.6(6) . .
O97 W28 O85 88.3(6) . .
O91 W28 O85 85.1(6) . .
O83 W28 O85 74.3(5) . .
O79 W28 O85 80.7(5) . .
O37 W29 O3 101.4(6) . .
O37 W29 O22 104.9(7) . .
O3 W29 O22 95.0(6) . .
O37 W29 O18 94.4(7) . .
O3 W29 O18 93.9(6) . .
O22 W29 O18 156.6(6) . .
O37 W29 O9 91.9(6) . .
O3 W29 O9 166.6(6) . .
O22 W29 O9 82.9(6) . .
O18 W29 O9 83.4(6) . .
O37 W29 O12 164.9(6) . .
O3 W29 O12 88.3(5) . .
O22 W29 O12 85.5(5) . .
O18 W29 O12 73.2(5) . .
O9 W29 O12 78.3(5) . .
O104 W30 O93 99.6(7) . .
O104 W30 O6 104.1(7) . .
O93 W30 O6 91.3(6) . .
O104 W30 O31 97.6(7) . .
O93 W30 O31 96.1(6) . .
O6 W30 O31 155.5(6) . .
O104 W30 O19 94.3(7) . .
O93 W30 O19 165.7(6) . .
O6 W30 O19 82.1(6) . .
O31 W30 O19 85.2(6) . .
O104 W30 O45 170.0(6) . .
O93 W30 O45 85.7(6) . .
O6 W30 O45 84.1(5) . .
O31 W30 O45 73.2(5) . .
O19 W30 O45 81.1(5) . .
O1W Mn1 O99 171.6(6) . .
O1W Mn1 O3A 98.5(7) . .
O99 Mn1 O3A 81.5(6) . .
O1W Mn1 O4A 91.6(6) . .
O99 Mn1 O4A 96.8(6) . .
O3A Mn1 O4A 83.3(6) . .
O1W Mn1 N6 89.5(7) . .
O99 Mn1 N6 94.2(6) . .
O3A Mn1 N6 152.8(6) . .
O4A Mn1 N6 70.5(6) . .
O1W Mn1 N4 85.7(7) . .
O99 Mn1 N4 88.6(6) . .
O3A Mn1 N4 137.4(6) . .
O4A Mn1 N4 139.1(6) . .
N6 Mn1 N4 68.7(6) . .
O1W Mn1 N1 90.1(6) . .
O99 Mn1 N1 82.0(6) . .
O3A Mn1 N1 70.2(6) . .
O4A Mn1 N1 153.5(6) . .
N6 Mn1 N1 136.0(7) . .
N4 Mn1 N1 67.4(6) . .
O7W Mn2 O7W 180.0 2_755 .
O7W Mn2 O13W 94.2(10) 2_755 2_755
O7W Mn2 O13W 85.8(10) . 2_755
O7W Mn2 O13W 85.8(10) 2_755 .
O7W Mn2 O13W 94.2(10) . .
O13W Mn2 O13W 180.0 2_755 .
O7W Mn2 O12W 92.9(10) 2_755 2_755
O7W Mn2 O12W 87.1(10) . 2_755
O13W Mn2 O12W 112.4(15) 2_755 2_755
O13W Mn2 O12W 67.6(15) . 2_755
O7W Mn2 O12W 87.1(10) 2_755 .
O7W Mn2 O12W 92.9(10) . .
O13W Mn2 O12W 67.6(15) 2_755 .
O13W Mn2 O12W 112.4(15) . .
O12W Mn2 O12W 180.0 2_755 .
O7W Mn2 Na3 89.9(6) 2_755 2_755
O7W Mn2 Na3 90.1(6) . 2_755
O13W Mn2 Na3 144.9(11) 2_755 2_755
O13W Mn2 Na3 35.1(11) . 2_755
O12W Mn2 Na3 32.5(11) 2_755 2_755
O12W Mn2 Na3 147.5(11) . 2_755
O7W Mn2 Na3 90.1(6) 2_755 .
O7W Mn2 Na3 89.9(6) . .
O13W Mn2 Na3 35.1(11) 2_755 .
O13W Mn2 Na3 144.9(11) . .
O12W Mn2 Na3 147.5(11) 2_755 .
O12W Mn2 Na3 32.5(11) . .
Na3 Mn2 Na3 180.0 2_755 .
O92 Mn3 O2W 170.7(8) . .
O92 Mn3 O2A 88.7(7) . .
O2W Mn3 O2A 90.5(8) . .
O92 Mn3 N11 94.0(7) . .
O2W Mn3 N11 93.0(9) . .
O2A Mn3 N11 135.7(7) . .
O92 Mn3 O1A 82.7(7) . .
O2W Mn3 O1A 88.0(8) . .
O2A Mn3 O1A 85.3(7) . .
N11 Mn3 O1A 139.0(7) . .
O92 Mn3 N12 97.6(7) . .
O2W Mn3 N12 90.8(8) . .
O2A Mn3 N12 69.8(7) . .
N11 Mn3 N12 65.9(8) . .
O1A Mn3 N12 155.1(8) . .
O92 Mn3 N9 84.4(6) . .
O2W Mn3 N9 92.6(7) . .
O2A Mn3 N9 156.0(7) . .
N11 Mn3 N9 68.0(7) . .
O1A Mn3 N9 71.0(7) . .
N12 Mn3 N9 133.9(8) . .
O6A Mn4 O5A 80.5(7) . .
O6A Mn4 O3W 94.2(9) . .
O5A Mn4 O3W 91.2(9) . .
O6A Mn4 O4W 91.0(8) . .
O5A Mn4 O4W 90.4(8) . .
O3W Mn4 O4W 174.8(8) . .
O6A Mn4 N16 151.5(8) . .
O5A Mn4 N16 71.1(7) . .
O3W Mn4 N16 87.9(8) . .
O4W Mn4 N16 87.9(6) . .
O6A Mn4 N20 138.9(7) . .
O5A Mn4 N20 140.3(7) . .
O3W Mn4 N20 90.6(9) . .
O4W Mn4 N20 85.0(7) . .
N16 Mn4 N20 69.3(7) . .
O6A Mn4 N21 70.7(7) . .
O5A Mn4 N21 151.1(7) . .
O3W Mn4 N21 92.6(9) . .
O4W Mn4 N21 88.4(7) . .
N16 Mn4 N21 137.6(7) . .
N20 Mn4 N21 68.4(7) . .
O6W Mn5 O7A 88.9(7) . .
O6W Mn5 O8A 86.7(8) . .
O7A Mn5 O8A 83.3(7) . .
O6W Mn5 N24 91.8(8) . .
O7A Mn5 N24 138.4(7) . .
O8A Mn5 N24 138.2(8) . .
O6W Mn5 O15W 177.0(8) . .
O7A Mn5 O15W 88.3(8) . .
O8A Mn5 O15W 94.0(8) . .
N24 Mn5 O15W 89.6(8) . .
O6W Mn5 N27 88.2(7) . .
O7A Mn5 N27 70.7(7) . .
O8A Mn5 N27 153.7(7) . .
N24 Mn5 N27 67.7(7) . .
O15W Mn5 N27 89.9(8) . .
O6W Mn5 N23 95.6(7) . .
O7A Mn5 N23 151.9(8) . .
O8A Mn5 N23 69.3(8) . .
N24 Mn5 N23 69.3(8) . .
O15W Mn5 N23 87.3(8) . .
N27 Mn5 N23 137.0(8) . .
O75 Na1 O5W 90.7(11) . .
O75 Na1 W16 18.8(4) . .
O5W Na1 W16 85.1(10) . .
O71 Na2 Na2 101(2) . 2_774
O71 Na2 W25 17.0(7) . .
Na2 Na2 W25 111.9(19) 2_774 .
O12W Na3 O13W 87.4(10) . 2_755
O23W Na3 O24W 154.2(14) . .
O12W Na3 O84 131.1(11) . .
O13W Na3 O84 141.4(11) 2_755 .
O23W Na3 O84 82.8(10) . .
O24W Na3 O84 71.4(10) . .
O12W Na3 Mn2 43.4(6) . .
O13W Na3 Mn2 44.0(5) 2_755 .
O23W Na3 Mn2 102.5(10) . .
O24W Na3 Mn2 103.1(10) . .
O84 Na3 Mn2 173.8(8) . .
O17W Na4 O94 81.5(18) . .
O105 P1 O42 111.8(8) . .
O105 P1 O12 108.4(8) . .
O42 P1 O12 110.7(8) . .
O105 P1 O85 109.1(8) . .
O42 P1 O85 108.3(8) . .
O12 P1 O85 108.5(8) . .
O14 P2 O5 113.9(7) . .
O14 P2 O11 108.2(8) . .
O5 P2 O11 110.2(8) . .
O14 P2 O15 110.1(7) . .
O5 P2 O15 108.2(8) . .
O11 P2 O15 106.1(7) . .
O38 P3 O28 112.2(8) . .
O38 P3 O54 110.7(8) . .
O28 P3 O54 109.7(8) . .
O38 P3 O68 110.7(8) . .
O28 P3 O68 108.1(8) . .
O54 P3 O68 105.2(8) . .
O72 P4 O77 112.9(8) . .
O72 P4 O49 109.7(8) . .
O77 P4 O49 108.8(8) . .
O72 P4 O45 109.5(8) . .
O77 P4 O45 110.0(8) . .
O49 P4 O45 105.6(8) . .
O48 P5 O89 111.3(8) . .
O48 P5 O51 109.7(8) . .
O89 P5 O51 110.4(8) . .
O48 P5 O27 110.0(7) . .
O89 P5 O27 108.3(8) . .
O51 P5 O27 107.0(8) . .
W29 O3 W4 160.7(8) . .
W15 O4 W8 161.1(8) . .
P2 O5 W7 134.5(8) . .
W30 O6 W22 146.2(8) . .
W1 O7 W24 119.8(6) . .
W4 O8 W3 148.5(8) . .
W8 O9 W29 148.7(8) . .
W10 O10 W7 147.2(8) . .
P2 O11 W1 124.8(8) . .
P2 O11 W24 127.6(8) . .
W1 O11 W24 94.9(5) . .
P1 O12 W29 127.3(7) . .
P1 O12 W26 125.2(8) . .
W29 O12 W26 94.5(5) . .
W22 O13 W9 160.8(8) . .
P2 O14 W9 132.5(7) . .
P2 O15 W5 128.9(7) . .
P2 O15 W10 123.2(7) . .
W5 O15 W10 96.5(5) . .
W10 O16 W5 118.9(7) . .
W16 O17 W27 155.3(8) . .
W26 O18 W29 118.3(8) . .
W5 O19 W30 159.2(8) . .
W24 O20 W20 162.0(8) . .
W7 O21 W17 161.4(9) . .
W29 O22 W2 154.8(8) . .
W14 O23 W2 160.8(8) . .
W8 O24 W2 149.5(8) . .
W21 O25 W23 157.4(8) . .
P5 O27 W3 129.0(7) . .
P5 O27 W20 124.3(7) . .
W3 O27 W20 94.8(5) . .
P3 O28 W23 131.5(8) . .
W15 O29 W12 153.9(8) . .
W18 O30 W17 156.7(8) . .
W30 O31 W18 119.4(7) . .
W10 O32 W24 148.7(7) . .
W26 O33 W6 147.6(8) . .
W4 O35 W16 119.2(8) . .
W20 O36 W16 148.9(8) . .
P3 O38 W12 132.7(8) . .
W12 O39 W22 161.8(8) . .
W12 O40 W2 159.8(8) . .
W5 O41 W9 153.9(8) . .
P1 O42 W2 133.3(8) . .
W19 O43 W11 161.2(8) . .
W13 O44 W15 119.4(6) . .
P4 O45 W18 129.4(8) . .
P4 O45 W30 124.2(7) . .
W18 O45 W30 94.2(5) . .
W24 O46 W7 155.3(8) . .
W17 O47 W23 160.7(8) . .
P5 O48 W14 129.6(8) . .
P4 O49 W25 125.3(8) . .
P4 O49 W19 129.0(8) . .
W25 O49 W19 94.5(5) . .
W6 O50 W27 159.1(9) . .
P5 O51 W16 128.5(8) . .
P5 O51 W4 123.9(8) . .
W16 O51 W4 93.2(5) . .
W25 O52 W18 148.1(8) . .
P3 O54 W21 131.2(8) . .
P3 O54 W11 123.8(8) . .
W21 O54 W11 93.8(5) . .
W13 O55 W23 145.1(8) . .
W3 O56 W1 159.5(8) . .
W9 O57 W14 161.2(8) . .
W1 O58 W5 147.3(8) . .
W11 O59 W21 119.7(7) . .
W13 O60 W21 148.4(7) . .
W11 O61 W15 150.1(7) . .
W1 O64 W9 148.2(8) . .
W27 O66 W7 160.8(7) . .
P3 O68 W13 125.6(8) . .
P3 O68 W15 126.6(8) . .
W13 O68 W15 95.6(5) . .
W18 O69 W10 163.0(9) . .
W21 O70 W25 159.6(8) . .
W25 O71 Na2 141.2(15) . .
P4 O72 W22 132.8(8) . .
W14 O74 W4 146.8(7) . .
W16 O75 Na1 137.4(9) . .
P4 O77 W17 132.5(8) . .
W26 O79 W28 149.6(8) . .
W12 O80 W11 147.9(8) . .
W19 O110 W22 155.9(8) . .
W20 O109 W27 147.2(7) . .
W25 O108 W17 147.5(8) . .
W23 O107 W6 162.2(8) . .
W25 O106 W19 119.5(8) . .
P1 O105 W6 131.2(8) . .
W3 O103 W14 153.3(8) . .
W16 O101 W26 159.8(9) . .
W1 O99 Mn1 165.0(8) . .
W28 O97 W13 159.2(8) . .
W8 O94 Na4 167.2(13) . .
W30 O93 W19 148.9(9) . .
W13 O92 Mn3 163.6(9) . .
W28 O91 W6 154.4(8) . .
P5 O89 W27 132.2(9) . .
W20 O86 W3 119.8(7) . .
P1 O85 W28 129.0(9) . .
P1 O85 W8 121.6(8) . .
W28 O85 W8 94.4(5) . .
W3 O84 Na3 120.0(8) . .
W28 O83 W8 119.8(7) . .
C46 O7A Mn5 119.0(18) . .
C13 O4A Mn1 115.0(15) . .
C25 O2A Mn3 118.0(17) . .
C5 N4 C1 119(2) . .
C5 N4 Mn1 120.1(14) . .
C1 N4 Mn1 120.8(15) . .
C10 N6 N5 120.1(18) . .
C10 N6 Mn1 122.6(15) . .
N5 N6 Mn1 117.1(14) . .
N1 N2 C8 115.8(16) . .
N1 N2 H2B 122.1 . .
C8 N2 H2B 122.1 . .
C13 N5 N6 112.7(18) . .
C13 N5 H5A 123.7 . .
N6 N5 H5A 123.7 . .
C8 O3A Mn1 121.0(16) . .
C38 N21 N17 119(2) . .
C38 N21 Mn4 124.0(17) . .
N17 N21 Mn4 116.6(15) . .
C31 N20 C27 121(2) . .
C31 N20 Mn4 119.8(18) . .
C27 N20 Mn4 119.4(15) . .
C51 N27 N26 124(2) . .
C51 N27 Mn5 122.8(18) . .
N26 N27 Mn5 112.7(14) . .
C6 N1 N2 120.2(17) . .
C6 N1 Mn1 125.0(15) . .
N2 N1 Mn1 114.6(12) . .
N27 N26 C46 116(2) . .
N27 N26 H26A 122.0 . .
C46 N26 H26A 122.0 . .
C36 O6A Mn4 121.1(19) . .
C23 O1A Mn3 116.8(17) . .
C34 O5A Mn4 115.1(19) . .
N21 N17 C36 110(2) . .
N21 N17 H17B 125.2 . .
C36 N17 H17B 125.2 . .
C33 N16 N15 119.7(19) . .
C33 N16 Mn4 123.0(16) . .
N15 N16 Mn4 117.0(14) . .
N16 N15 C34 111(2) . .
N16 N15 H15B 124.5 . .
C34 N15 H15B 124.5 . .
C21 N12 N13 122(2) . .
C21 N12 Mn3 126(2) . .
N13 N12 Mn3 112.4(15) . .
C49 O8A Mn5 119(2) . .
C40 N24 C44 116(2) . .
C40 N24 Mn5 119.9(17) . .
C44 N24 Mn5 123.3(17) . .
C47 N23 N22 123(2) . .
C47 N23 Mn5 121.7(19) . .
N22 N23 Mn5 115.1(17) . .
N23 N22 C49 114(2) . .
N23 N22 H22D 122.8 . .
C49 N22 H22D 122.8 . .
C49 N25 H25A 120.0 . .
C49 N25 H25B 120.0 . .
H25A N25 H25B 120.0 . .
O3A C8 N3 127(2) . .
O3A C8 N2 117(2) . .
N3 C8 N2 116(2) . .
C19 N9 N8 123(2) . .
C19 N9 Mn3 124.9(17) . .
N8 N9 Mn3 111.8(16) . .
C8 N3 H3B 120.0 . .
C8 N3 H3C 120.0 . .
H3B N3 H3C 120.0 . .
N16 C33 C32 126(2) . .
N16 C33 C31 112.2(19) . .
C32 C33 C31 122(2) . .
C14 N11 C18 118(3) . .
C14 N11 Mn3 125(2) . .
C18 N11 Mn3 117.1(17) . .
C25 N14 H14A 120.0 . .
C25 N14 H14B 120.0 . .
H14A N14 H14B 120.0 . .
C46 N28 H28A 120.0 . .
C46 N28 H28C 120.0 . .
H28A N28 H28C 120.0 . .
O1A C23 N10 123(2) . .
O1A C23 N8 121(2) . .
N10 C23 N8 116(2) . .
N4 C5 C4 120(2) . .
N4 C5 C10 114(2) . .
C4 C5 C10 126(2) . .
O2A C25 N13 124(2) . .
O2A C25 N14 124(2) . .
N13 C25 N14 112(2) . .
N23 C47 C40 115(2) . .
N23 C47 C48 123(2) . .
C40 C47 C48 122(2) . .
O4A C13 N7 119(2) . .
O4A C13 N5 125(2) . .
N7 C13 N5 116(2) . .
C25 N13 N12 115.0(18) . .
C25 N13 H13A 122.5 . .
N12 N13 H13A 122.5 . .
N20 C27 C28 122(2) . .
N20 C27 C38 118(2) . .
C28 C27 C38 120(2) . .
O7A C46 N28 122(2) . .
O7A C46 N26 121(3) . .
N28 C46 N26 115(2) . .
C40 C41 C42 121(3) . .
C40 C41 H41A 119.7 . .
C42 C41 H41A 119.7 . .
N20 C31 C30 121(3) . .
N20 C31 C33 116(2) . .
C30 C31 C33 122(2) . .
C13 N7 H7D 120.0 . .
C13 N7 H7E 120.0 . .
H7D N7 H7E 120.0 . .
N1 C6 C7 126(2) . .
N1 C6 C1 111.7(18) . .
C7 C6 C1 122(2) . .
N21 C38 C39 126(3) . .
N21 C38 C27 111(2) . .
C39 C38 C27 123(2) . .
N6 C10 C5 115(2) . .
N6 C10 C11 126(2) . .
C5 C10 C11 119(2) . .
C23 N8 N9 119.3(19) . .
C23 N8 H8A 120.4 . .
N9 N8 H8A 120.4 . .
N27 C51 C44 116(2) . .
N27 C51 C52 123(3) . .
C44 C51 C52 121(2) . .
C41 C40 N24 124(2) . .
C41 C40 C47 122(3) . .
N24 C40 C47 114(2) . .
C51 C52 H52A 109.5 . .
C51 C52 H52B 109.5 . .
H52A C52 H52B 109.5 . .
C51 C52 H52C 109.5 . .
H52A C52 H52C 109.5 . .
H52B C52 H52C 109.5 . .
N11 C18 C17 119(2) . .
N11 C18 C19 120(3) . .
C17 C18 C19 121(3) . .
C27 C28 C29 118(3) . .
C27 C28 H28B 121.1 . .
C29 C28 H28B 121.1 . .
C23 N10 H10A 120.0 . .
C23 N10 H10B 120.0 . .
H10A N10 H10B 120.0 . .
C36 N19 H19A 120.0 . .
C36 N19 H19B 120.0 . .
H19A N19 H19B 120.0 . .
O6A C36 N19 127(3) . .
O6A C36 N17 122(2) . .
N19 C36 N17 111(3) . .
C10 C11 H11A 109.5 . .
C10 C11 H11B 109.5 . .
H11A C11 H11B 109.5 . .
C10 C11 H11C 109.5 . .
H11A C11 H11C 109.5 . .
H11B C11 H11C 109.5 . .
N4 C1 C2 121(2) . .
N4 C1 C6 114.5(19) . .
C2 C1 C6 124(2) . .
C30 C29 C28 119(3) . .
C30 C29 H29A 120.3 . .
C28 C29 H29A 120.3 . .
N12 C21 C22 125(3) . .
N12 C21 C14 112(3) . .
C22 C21 C14 123(3) . .
C3 C2 C1 121(2) . .
C3 C2 H2A 119.6 . .
C1 C2 H2A 119.6 . .
C34 N18 H18A 120.0 . .
C34 N18 H18B 120.0 . .
H18A N18 H18B 120.0 . .
O8A C49 N25 122(3) . .
O8A C49 N22 120(3) . .
N25 C49 N22 118(3) . .
C29 C30 C31 118(2) . .
C29 C30 H30A 120.8 . .
C31 C30 H30A 120.8 . .
C33 C32 H32A 109.5 . .
C33 C32 H32B 109.5 . .
H32A C32 H32B 109.5 . .
C33 C32 H32C 109.5 . .
H32A C32 H32C 109.5 . .
H32B C32 H32C 109.5 . .
N9 C19 C20 130(3) . .
N9 C19 C18 109(2) . .
C20 C19 C18 121(3) . .
O5A C34 N18 121(3) . .
O5A C34 N15 126(3) . .
N18 C34 N15 113(3) . .
C43 C44 N24 126(3) . .
C43 C44 C51 124(2) . .
N24 C44 C51 110(2) . .
N11 C14 C15 125(3) . .
N11 C14 C21 111(3) . .
C15 C14 C21 123(3) . .
C3 C4 C5 119(2) . .
C3 C4 H4A 120.6 . .
C5 C4 H4A 120.6 . .
C2 C3 C4 119(3) . .
C2 C3 H3A 120.3 . .
C4 C3 H3A 120.3 . .
C44 C43 C42 117(3) . .
C44 C43 H43A 121.5 . .
C42 C43 H43A 121.5 . .
C17 C16 C15 120(3) . .
C17 C16 H16A 120.2 . .
C15 C16 H16A 120.2 . .
C41 C42 C43 116(2) . .
C41 C42 H42A 121.8 . .
C43 C42 H42A 121.8 . .
C38 C39 H39A 109.5 . .
C38 C39 H39B 109.5 . .
H39A C39 H39B 109.5 . .
C38 C39 H39C 109.5 . .
H39A C39 H39C 109.5 . .
H39B C39 H39C 109.5 . .
C14 C15 C16 117(3) . .
C14 C15 H15A 121.6 . .
C16 C15 H15A 121.6 . .
C16 C17 C18 121(3) . .
C16 C17 H17A 119.5 . .
C18 C17 H17A 119.5 . .
C47 C48 H48A 109.5 . .
C47 C48 H48B 109.5 . .
H48A C48 H48B 109.5 . .
C47 C48 H48C 109.5 . .
H48A C48 H48C 109.5 . .
H48B C48 H48C 109.5 . .
C6 C7 H7A 109.5 . .
C6 C7 H7B 109.5 . .
H7A C7 H7B 109.5 . .
C6 C7 H7C 109.5 . .
H7A C7 H7C 109.5 . .
H7B C7 H7C 109.5 . .
C21 C22 H22A 109.5 . .
C21 C22 H22B 109.5 . .
H22A C22 H22B 109.5 . .
C21 C22 H22C 109.5 . .
H22A C22 H22C 109.5 . .
H22B C22 H22C 109.5 . .
C19 C20 H20A 109.5 . .
C19 C20 H20B 109.5 . .
H20A C20 H20B 109.5 . .
C19 C20 H20C 109.5 . .
H20A C20 H20C 109.5 . .
H20B C20 H20C 109.5 . .
Na3 O12W Mn2 104.1(16) . .
Na3 O13W Mn2 100.9(14) 2_755 .

loop_
_geom_bond_atom_site_label_1
_geom_bond_atom_site_label_2
_geom_bond_distance
_geom_bond_site_symmetry_2
W1 O99 1.722(14) .
W1 O58 1.828(15) .
W1 O64 1.876(13) .
W1 O7 1.922(13) .
W1 O56 2.053(15) .
W1 O11 2.246(14) .
W2 O67 1.727(14) .
W2 O40 1.900(14) .
W2 O23 1.906(12) .
W2 O24 1.926(13) .
W2 O22 1.937(13) .
W2 O42 2.191(13) .
W3 O84 1.691(16) .
W3 O56 1.820(14) .
W3 O103 1.864(13) .
W3 O86 1.946(14) .
W3 O8 2.088(14) .
W3 O27 2.247(13) .
W4 O98 1.722(14) .
W4 O8 1.825(14) .
W4 O74 1.908(14) .
W4 O35 1.918(14) .
W4 O3 2.077(13) .
W4 O51 2.302(14) .
W5 O96 1.710(14) .
W5 O19 1.808(15) .
W5 O41 1.871(13) .
W5 O16 1.954(14) .
W5 O58 2.086(15) .
W5 O15 2.224(13) .
W6 O78 1.686(13) .
W6 O50 1.879(13) .
W6 O107 1.909(14) .
W6 O33 1.915(14) .
W6 O91 1.933(13) .
W6 O105 2.223(14) .
W7 O34 1.732(13) .
W7 O21 1.883(13) .
W7 O10 1.905(14) .
W7 O66 1.909(14) .
W7 O46 1.932(15) .
W7 O5 2.184(14) .
W8 O94 1.721(14) .
W8 O9 1.825(14) .
W8 O24 1.859(14) .
W8 O83 1.951(14) .
W8 O4 2.010(15) .
W8 O85 2.321(14) .
W9 O2 1.706(14) .
W9 O57 1.815(13) .
W9 O64 1.919(13) .
W9 O13 1.919(13) .
W9 O41 1.953(13) .
W9 O14 2.196(13) .
W10 O87 1.736(14) .
W10 O32 1.814(13) .
W10 O10 1.898(14) .
W10 O16 1.916(15) .
W10 O69 2.040(16) .
W10 O15 2.242(12) .
W11 O65 1.696(16) .
W11 O61 1.807(15) .
W11 O59 1.923(15) .
W11 O80 1.930(15) .
W11 O43 2.035(14) .
W11 O54 2.301(13) .
W12 O76 1.718(14) .
W12 O39 1.864(12) .
W12 O80 1.874(15) .
W12 O40 1.888(13) .
W12 O29 1.940(13) .
W12 O38 2.236(13) .
W13 O92 1.743(15) .
W13 O60 1.804(16) .
W13 O55 1.901(12) .
W13 O44 1.932(14) .
W13 O97 2.087(16) .
W13 O68 2.229(14) .
W14 O73 1.719(16) .
W14 O23 1.862(12) .
W14 O74 1.896(14) .
W14 O103 1.947(12) .
W14 O57 1.976(13) .
W14 O48 2.254(13) .
W15 O88 1.688(14) .
W15 O4 1.819(16) .
W15 O29 1.856(13) .
W15 O44 1.954(14) .
W15 O61 2.063(15) .
W15 O68 2.300(13) .
W16 O75 1.707(15) .
W16 O101 1.812(14) .
W16 O17 1.859(14) .
W16 O35 1.929(15) .
W16 O36 2.072(13) .
W16 O51 2.264(14) .
W16 Na1 3.578(11) .
W17 O82 1.698(14) .
W17 O47 1.847(13) .
W17 O21 1.912(14) .
W17 O30 1.919(14) .
W17 O108 1.927(14) .
W17 O77 2.194(14) .
W18 O26 1.744(15) .
W18 O69 1.815(15) .
W18 O30 1.877(14) .
W18 O31 1.947(14) .
W18 O52 2.103(14) .
W18 O45 2.265(13) .
W19 O95 1.744(16) .
W19 O43 1.806(13) .
W19 O110 1.856(16) .
W19 O106 1.942(16) .
W19 O93 2.108(14) .
W19 O49 2.274(14) .
W20 O1 1.735(15) .
W20 O36 1.815(14) .
W20 O109 1.901(14) .
W20 O86 1.899(15) .
W20 O20 2.030(14) .
W20 O27 2.271(12) .
W21 O102 1.710(14) .
W21 O70 1.797(15) .
W21 O25 1.856(13) .
W21 O59 1.926(14) .
W21 O60 2.093(15) .
W21 O54 2.254(14) .
W22 O62 1.698(15) .
W22 O13 1.877(13) .
W22 O39 1.913(13) .
W22 O6 1.917(13) .
W22 O110 1.939(15) .
W22 O72 2.196(13) .
W23 O81 1.695(14) .
W23 O107 1.868(14) .
W23 O55 1.917(12) .
W23 O25 1.932(13) .
W23 O47 1.932(12) .
W23 O28 2.206(14) .
W24 O53 1.703(13) .
W24 O20 1.824(14) .
W24 O46 1.863(15) .
W24 O7 1.942(14) .
W24 O32 2.094(14) .
W24 O11 2.291(13) .
W25 O71 1.721(16) .
W25 O52 1.813(13) .
W25 O108 1.877(15) .
W25 O106 1.916(16) .
W25 O70 2.061(14) .
W25 O49 2.265(13) .
W25 Na2 3.69(4) .
W26 O90 1.727(15) .
W26 O79 1.847(14) .
W26 O33 1.877(14) .
W26 O18 1.925(15) .
W26 O101 2.027(15) .
W26 O12 2.277(13) .
W27 O100 1.696(14) .
W27 O66 1.883(14) .
W27 O109 1.911(13) .
W27 O50 1.918(13) .
W27 O17 1.943(14) .
W27 O89 2.177(14) .
W28 O63 1.728(15) .
W28 O97 1.775(15) .
W28 O91 1.872(13) .
W28 O83 1.910(15) .
W28 O79 2.046(15) .
W28 O85 2.230(14) .
W29 O37 1.734(14) .
W29 O3 1.767(13) .
W29 O22 1.864(14) .
W29 O18 1.968(15) .
W29 O9 2.068(13) .
W29 O12 2.274(13) .
W30 O104 1.747(16) .
W30 O93 1.785(14) .
W30 O6 1.879(14) .
W30 O31 1.910(13) .
W30 O19 2.081(14) .
W30 O45 2.280(14) .
Mn1 O1W 2.213(16) .
Mn1 O99 2.216(15) .
Mn1 O3A 2.222(16) .
Mn1 O4A 2.241(15) .
Mn1 N6 2.272(17) .
Mn1 N4 2.274(19) .
Mn1 N1 2.280(16) .
Mn2 O7W 2.169(19) 2_755
Mn2 O7W 2.169(19) .
Mn2 O13W 2.204(5) 2_755
Mn2 O13W 2.204(5) .
Mn2 O12W 2.205(5) 2_755
Mn2 O12W 2.205(5) .
Mn2 Na3 3.114(19) 2_755
Mn2 Na3 3.114(19) .
Mn3 O92 2.129(16) .
Mn3 O2W 2.16(2) .
Mn3 O2A 2.26(2) .
Mn3 N11 2.27(2) .
Mn3 O1A 2.27(2) .
Mn3 N12 2.319(18) .
Mn3 N9 2.324(19) .
Mn4 O6A 2.158(17) .
Mn4 O5A 2.21(2) .
Mn4 O3W 2.22(2) .
Mn4 O4W 2.251(18) .
Mn4 N16 2.269(17) .
Mn4 N20 2.277(18) .
Mn4 N21 2.297(19) .
Mn5 O6W 2.20(2) .
Mn5 O7A 2.215(18) .
Mn5 O8A 2.220(18) .
Mn5 N24 2.25(2) .
Mn5 O15W 2.25(2) .
Mn5 N27 2.305(19) .
Mn5 N23 2.33(2) .
Na1 O75 2.130(19) .
Na1 O5W 2.19(5) .
Na2 O71 2.19(4) .
Na2 Na2 2.94(8) 2_774
Na3 O12W 1.73(4) .
Na3 O13W 1.82(4) 2_755
Na3 O23W 2.46(4) .
Na3 O24W 2.57(4) .
Na3 O84 3.00(2) .
Na4 O17W 2.21(6) .
Na4 O94 2.33(4) .
P1 O105 1.494(13) .
P1 O42 1.518(15) .
P1 O12 1.536(14) .
P1 O85 1.564(14) .
P2 O14 1.512(14) .
P2 O5 1.519(15) .
P2 O11 1.547(14) .
P2 O15 1.589(14) .
P3 O38 1.486(14) .
P3 O28 1.523(14) .
P3 O54 1.529(15) .
P3 O68 1.555(14) .
P4 O72 1.497(14) .
P4 O77 1.509(14) .
P4 O49 1.540(14) .
P4 O45 1.540(14) .
P5 O48 1.522(14) .
P5 O89 1.523(15) .
P5 O51 1.542(15) .
P5 O27 1.560(13) .
O7A C46 1.21(3) .
O4A C13 1.29(3) .
O2A C25 1.22(3) .
N4 C5 1.33(3) .
N4 C1 1.34(3) .
N6 C10 1.26(3) .
N6 N5 1.37(2) .
N2 N1 1.39(2) .
N2 C8 1.41(3) .
N2 H2B 0.8600 .
N5 C13 1.33(3) .
N5 H5A 0.8600 .
O3A C8 1.25(3) .
N21 C38 1.28(3) .
N21 N17 1.39(3) .
N20 C31 1.31(3) .
N20 C27 1.31(3) .
N27 C51 1.26(3) .
N27 N26 1.37(3) .
N1 C6 1.28(3) .
N26 C46 1.38(3) .
N26 H26A 0.8600 .
O6A C36 1.22(3) .
O1A C23 1.26(2) .
O5A C34 1.26(3) .
N17 C36 1.45(4) .
N17 H17B 0.8600 .
N16 C33 1.29(3) .
N16 N15 1.37(3) .
N15 C34 1.37(3) .
N15 H15B 0.8600 .
N12 C21 1.24(3) .
N12 N13 1.45(3) .
O8A C49 1.25(3) .
N24 C40 1.37(3) .
N24 C44 1.38(3) .
N23 C47 1.23(3) .
N23 N22 1.35(3) .
N22 C49 1.38(4) .
N22 H22D 0.8600 .
N25 C49 1.34(3) .
N25 H25A 0.8600 .
N25 H25B 0.8600 .
C8 N3 1.33(3) .
N9 C19 1.27(3) .
N9 N8 1.37(3) .
N3 H3B 0.8600 .
N3 H3C 0.8600 .
C33 C32 1.48(3) .
C33 C31 1.53(3) .
N11 C14 1.32(3) .
N11 C18 1.37(3) .
N14 C25 1.36(3) .
N14 H14A 0.8600 .
N14 H14B 0.8600 .
N28 C46 1.30(3) .
N28 H28A 0.8600 .
N28 H28C 0.8600 .
C23 N10 1.35(3) .
C23 N8 1.36(3) .
C5 C4 1.39(3) .
C5 C10 1.50(3) .
C25 N13 1.30(3) .
C47 C40 1.519(18) .
C47 C48 1.54(4) .
C13 N7 1.30(3) .
N13 H13A 0.8600 .
C27 C28 1.39(3) .
C27 C38 1.51(3) .
C41 C40 1.34(3) .
C41 C42 1.42(4) .
C41 H41A 0.9300 .
C31 C30 1.44(4) .
N7 H7D 0.8600 .
N7 H7E 0.8600 .
C6 C7 1.48(3) .
C6 C1 1.49(3) .
C38 C39 1.44(4) .
C10 C11 1.53(3) .
N8 H8A 0.8600 .
C51 C44 1.51(4) .
C51 C52 1.55(3) .
C52 H52A 0.9600 .
C52 H52B 0.9600 .
C52 H52C 0.9600 .
C18 C17 1.39(4) .
C18 C19 1.46(3) .
C28 C29 1.43(3) .
C28 H28B 0.9300 .
N10 H10A 0.8600 .
N10 H10B 0.8600 .
N19 C36 1.30(3) .
N19 H19A 0.8600 .
N19 H19B 0.8600 .
C11 H11A 0.9600 .
C11 H11B 0.9600 .
C11 H11C 0.9600 .
C1 C2 1.35(3) .
C29 C30 1.33(4) .
C29 H29A 0.9300 .
C21 C22 1.43(4) .
C21 C14 1.55(4) .
C2 C3 1.32(4) .
C2 H2A 0.9300 .
N18 C34 1.30(3) .
N18 H18A 0.8600 .
N18 H18B 0.8600 .
C30 H30A 0.9300 .
C32 H32A 0.9600 .
C32 H32B 0.9600 .
C32 H32C 0.9600 .
C19 C20 1.38(3) .
C44 C43 1.34(3) .
C14 C15 1.35(4) .
C4 C3 1.37(3) .
C4 H4A 0.9300 .
C3 H3A 0.9300 .
C43 C42 1.48(4) .
C43 H43A 0.9300 .
C16 C17 1.33(4) .
C16 C15 1.39(4) .
C16 H16A 0.9300 .
C42 H42A 0.9300 .
C39 H39A 0.9600 .
C39 H39B 0.9600 .
C39 H39C 0.9600 .
C15 H15A 0.9300 .
C17 H17A 0.9300 .
C48 H48A 0.9600 .
C48 H48B 0.9600 .
C48 H48C 0.9600 .
C7 H7A 0.9600 .
C7 H7B 0.9600 .
C7 H7C 0.9600 .
C22 H22A 0.9600 .
C22 H22B 0.9600 .
C22 H22C 0.9600 .
C20 H20A 0.9600 .
C20 H20B 0.9600 .
C20 H20C 0.9600 .
O13W Na3 1.82(4) 2_755
